data_1574218
loop_
_publ_author_name
'Chen, Xu-Lang'
'Yu, Si-Qian'
'Zheng, Zi-You'
'Cheng, Zhao-Yi'
'Chen, An-Na'
'Liang, Jia-Qi'
'Sun, Xin'
'Zheng, Chunyang'
'Huang, Xiaohuan'
'Gong, Han-Yuan'

_publ_section_title
;
 Adaptive nitrogen-containing buckybowl: a versatile receptor for curved
 and planar aromatic molecules
;
_journal_issue 17
_journal_name_full 'Chemical Science'
_journal_page_first 7537
_journal_page_last 7543
_journal_paper_doi 10.1039/D5SC00988J
_journal_volume 16
_journal_year 2025
_chemical_formula_sum 'C66 H54 N2 O2'
_chemical_formula_weight 907.11
_space_group_crystal_system monoclinic
_space_group_IT_number 7
_space_group_name_Hall 'P -2yac'
_space_group_name_H-M_alt 'P 1 n 1'
_atom_sites_solution_hydrogens geom
_audit_creation_method SHELXL-2018/3
_audit_update_record
;
2025-03-22 deposited with the CCDC.	2025-03-25 downloaded from the CCDC.
;
_cell_angle_alpha 90
_cell_angle_beta 97.763(5)
_cell_angle_gamma 90
_cell_formula_units_Z 2
_cell_length_a 17.9514(9)
_cell_length_b 7.1173(7)
_cell_length_c 18.5132(9)
_cell_measurement_reflns_used 6835
_cell_measurement_temperature 170(2)
_cell_measurement_theta_max 62.467
_cell_measurement_theta_min 3.219
_cell_volume 2343.7(3)
_computing_cell_refinement 'CrysAlisPro 1.171.42.96a (Rigaku OD, 2023)'
_computing_data_collection 'CrysAlisPro 1.171.42.96a (Rigaku OD, 2023)'
_computing_data_reduction 'CrysAlisPro 1.171.42.96a (Rigaku OD, 2023)'
_computing_structure_refinement 'SHELXL-2018/3 (Sheldrick, 2018)'
_computing_structure_solution 'SHELXT 2018/2 (Sheldrick, 2018)'
_diffrn_ambient_temperature 170(2)
_diffrn_detector_area_resol_mean 10.0000
_diffrn_measured_fraction_theta_full 0.999
_diffrn_measured_fraction_theta_max 0.999
_diffrn_measurement_device_type 'XtaLAB Synergy R, HyPix'
_diffrn_measurement_method '\w scans'
_diffrn_radiation_type CuK\a
_diffrn_radiation_wavelength 1.54184
_diffrn_reflns_av_R_equivalents 0.0979
_diffrn_reflns_av_unetI/netI 0.0659
_diffrn_reflns_Laue_measured_fraction_full 0.999
_diffrn_reflns_Laue_measured_fraction_max 0.999
_diffrn_reflns_limit_h_max 19
_diffrn_reflns_limit_h_min -20
_diffrn_reflns_limit_k_max 8
_diffrn_reflns_limit_k_min -8
_diffrn_reflns_limit_l_max 21
_diffrn_reflns_limit_l_min -21
_diffrn_reflns_number 24729
_diffrn_reflns_point_group_measured_fraction_full 0.914
_diffrn_reflns_point_group_measured_fraction_max 0.914
_diffrn_reflns_theta_full 62.467
_diffrn_reflns_theta_max 62.467
_diffrn_reflns_theta_min 3.219
_exptl_absorpt_coefficient_mu 0.591
_exptl_absorpt_correction_T_max 1.00000
_exptl_absorpt_correction_T_min 0.59062
_exptl_absorpt_correction_type multi-scan
_exptl_crystal_colour 'clear light green'
_exptl_crystal_density_diffrn 1.285
_exptl_crystal_description needle
_exptl_crystal_F_000 960
_exptl_crystal_size_max 0.200
_exptl_crystal_size_mid 0.150
_exptl_crystal_size_min 0.050
_refine_diff_density_max 0.253
_refine_diff_density_min -0.212
_refine_diff_density_rms 0.047
_refine_ls_abs_structure_details
;
 Flack x determined using 1281 quotients [(I+)-(I-)]/[(I+)+(I-)]
 (Parsons, Flack and Wagner, Acta Cryst. B69 (2013) 249-259).
;
_refine_ls_abs_structure_Flack 0.4(10)
_refine_ls_extinction_method none
_refine_ls_goodness_of_fit_ref 0.957
_refine_ls_hydrogen_treatment constr
_refine_ls_matrix_type full
_refine_ls_number_parameters 496
_refine_ls_number_reflns 6835
_refine_ls_number_restraints 681
_refine_ls_restrained_S_all 1.014
_refine_ls_R_factor_all 0.1263
_refine_ls_R_factor_gt 0.0878
_refine_ls_shift/su_max 0.000
_refine_ls_shift/su_mean 0.000
_refine_ls_structure_factor_coef Fsqd
_refine_ls_weighting_details 'w=1/[\s^2^(Fo^2^)+(0.1273P)^2^+1.7500P] where P=(Fo^2^+2Fc^2^)/3'
_refine_ls_weighting_scheme calc
_refine_ls_wR_factor_gt 0.2223
_refine_ls_wR_factor_ref 0.2509
_reflns_Friedel_coverage 0.828
_reflns_Friedel_fraction_full 0.829
_reflns_Friedel_fraction_max 0.829
_reflns_number_gt 4434
_reflns_number_total 6835
_reflns_threshold_expression 'I > 2\s(I)'
_cod_data_source_file d5sc00988j2.cif
_cod_data_source_block c
_cod_depositor_comments 'Adding full bibliography for 1574218.cif.'
_cod_original_sg_symbol_H-M 'P n'
_cod_database_code 1574218
_shelx_shelxl_version_number 2018/3
_shelx_space_group_comment
;
The symmetry employed for this shelxl refinement is uniquely defined
by the following loop, which should always be used as a source of
symmetry information in preference to the above space-group names.
They are only intended as comments.
;

loop_
_space_group_symop_operation_xyz
'x, y, z'
'x+1/2, -y, z+1/2'

loop_
_atom_site_label
_atom_site_type_symbol
_atom_site_fract_x
_atom_site_fract_y
_atom_site_fract_z
_atom_site_U_iso_or_equiv
_atom_site_adp_type
_atom_site_occupancy
_atom_site_site_symmetry_order
_atom_site_calc_flag
_atom_site_refinement_flags_posn
_atom_site_refinement_flags_adp
_atom_site_refinement_flags_occupancy
_atom_site_disorder_assembly
_atom_site_disorder_group
O1 O 0.6678(8) 0.1827(19) 0.7672(7) 0.0446(13) Uani 0.5 1 d . . P A 1
O2 O 0.3077(10) 0.248(2) 0.2284(7) 0.0446(13) Uani 0.5 1 d . . P A 1
N1 N 0.5552(9) 0.100(3) 0.5776(8) 0.0446(13) Uani 0.5 1 d . . P A 1
N2 N 0.4293(7) 0.098(2) 0.4221(7) 0.0446(13) Uani 0.5 1 d D . P A 1
C1 C 0.5087(12) 0.128(3) 0.6294(11) 0.0462(10) Uani 0.5 1 d . . P A 1
C2 C 0.4280(10) 0.124(2) 0.6074(10) 0.0462(10) Uani 0.5 1 d . . P A 1
C3 C 0.3905(12) 0.149(2) 0.6718(11) 0.0462(10) Uani 0.5 1 d D . P A 1
H3A H 0.337175 0.140911 0.665069 0.055 Uiso 0.5 1 calc R U P A 1
C4 C 0.4274(9) 0.184(2) 0.7453(10) 0.0462(10) Uani 0.5 1 d D . P A 1
C5 C 0.5004(11) 0.222(3) 0.7711(11) 0.0462(10) Uani 0.5 1 d D . P A 1
H5A H 0.520650 0.264026 0.818327 0.055 Uiso 0.5 1 calc R U P A 1
C6 C 0.5373(11) 0.185(3) 0.7138(12) 0.0462(10) Uani 0.5 1 d . . P A 1
C7 C 0.6210(12) 0.193(4) 0.7155(15) 0.0462(10) Uani 0.5 1 d . . P A 1
C8 C 0.6670(13) 0.196(3) 0.6479(12) 0.0462(10) Uani 0.5 1 d . . P A 1
C9 C 0.6310(9) 0.145(3) 0.5809(11) 0.0462(10) Uani 0.5 1 d . . P A 1
C10 C 0.6429(17) 0.149(4) 0.5021(15) 0.0462(10) Uani 0.5 1 d . . P A 1
C11 C 0.7226(9) 0.186(3) 0.5075(12) 0.0462(10) Uani 0.5 1 d D . P A 1
H11A H 0.743501 0.187691 0.462960 0.055 Uiso 0.5 1 calc R U P A 1
C12 C 0.7671(9) 0.215(4) 0.5643(11) 0.0462(10) Uani 0.5 1 d D . P A 1
C13 C 0.7453(10) 0.226(3) 0.6342(11) 0.0462(10) Uani 0.5 1 d D . P A 1
H13A H 0.760188 0.352332 0.653378 0.055 Uiso 0.5 1 calc R U P A 1
H13B H 0.776742 0.134574 0.665065 0.055 Uiso 0.5 1 calc R U P A 1
C14 C 0.4721(7) 0.125(2) 0.3604(6) 0.0462(10) Uani 0.5 1 d DG . P A 1
C15 C 0.5501(7) 0.126(2) 0.3751(5) 0.0462(10) Uani 0.5 1 d G . P A 1
C16 C 0.5930(5) 0.156(2) 0.3190(6) 0.0462(10) Uani 0.5 1 d DG . P A 1
H16A H 0.646315 0.156933 0.329023 0.055 Uiso 0.5 1 calc R U P A 1
C17 C 0.5579(6) 0.1851(19) 0.2483(6) 0.0462(10) Uani 0.5 1 d DG . P A 1
C18 C 0.4799(6) 0.1840(18) 0.2336(5) 0.0462(10) Uani 0.5 1 d DG . P A 1
H18A H 0.455857 0.203685 0.185246 0.055 Uiso 0.5 1 calc R U P A 1
C19 C 0.4370(5) 0.1540(19) 0.2897(7) 0.0462(10) Uani 0.5 1 d G . P A 1
C20 C 0.3494(13) 0.222(2) 0.2756(11) 0.0462(10) Uani 0.5 1 d . . P A 1
C21 C 0.3100(7) 0.195(2) 0.3482(6) 0.0462(10) Uani 0.5 1 d G . P A 1
C22 C 0.2360(6) 0.2478(18) 0.3514(5) 0.0462(10) Uani 0.5 1 d DG . P A 1
H22A H 0.204166 0.280924 0.308077 0.055 Uiso 0.5 1 calc R U P A 1
C23 C 0.2085(4) 0.2522(17) 0.4181(6) 0.0462(10) Uani 0.5 1 d DG . P A 1
C24 C 0.2551(6) 0.2038(17) 0.4816(5) 0.0462(10) Uani 0.5 1 d DG . P A 1
H24A H 0.236350 0.206813 0.527141 0.055 Uiso 0.5 1 calc R U P A 1
C25 C 0.3291(6) 0.151(2) 0.4783(7) 0.0462(10) Uani 0.5 1 d DG . P A 1
C26 C 0.3566(5) 0.147(3) 0.4117(8) 0.0462(10) Uani 0.5 1 d DG . P A 1
C27 C 0.4037(6) 0.1098(13) 0.5417(5) 0.0462(10) Uani 0.5 1 d . . P A 1
C28 C 0.4602(7) 0.081(2) 0.4913(11) 0.0462(10) Uani 0.5 1 d D . P A 1
C29 C 0.5334(9) 0.079(2) 0.5047(10) 0.0462(10) Uani 0.5 1 d . . P A 1
C30 C 0.5827(11) 0.107(2) 0.4628(9) 0.0462(10) Uani 0.5 1 d . . P A 1
C31 C 0.3751(8) 0.201(2) 0.8039(8) 0.057(6) Uani 0.5 1 d D U P A 1
C32 C 0.3113(11) 0.342(3) 0.7833(13) 0.084(5) Uani 0.5 1 d D U P A 1
H32A H 0.279654 0.347976 0.822420 0.125 Uiso 0.5 1 calc R U P A 1
H32B H 0.332557 0.466637 0.776360 0.125 Uiso 0.5 1 calc R U P A 1
H32C H 0.280924 0.301872 0.737989 0.125 Uiso 0.5 1 calc R U P A 1
C33 C 0.3405(13) 0.006(3) 0.8138(13) 0.084(5) Uani 0.5 1 d D U P A 1
H33A H 0.380796 -0.085865 0.827001 0.125 Uiso 0.5 1 calc R U P A 1
H33B H 0.308401 0.011672 0.852567 0.125 Uiso 0.5 1 calc R U P A 1
H33C H 0.310298 -0.032731 0.768095 0.125 Uiso 0.5 1 calc R U P A 1
C34 C 0.4183(16) 0.262(5) 0.8779(11) 0.084(5) Uani 0.5 1 d D U P A 1
H34A H 0.459547 0.174439 0.892431 0.125 Uiso 0.5 1 calc R U P A 1
H34B H 0.438643 0.389062 0.873537 0.125 Uiso 0.5 1 calc R U P A 1
H34C H 0.383957 0.262715 0.914876 0.125 Uiso 0.5 1 calc R U P A 1
C35 C 0.8486(8) 0.272(2) 0.5617(9) 0.067(7) Uani 0.5 1 d D U P A 1
C36 C 0.8682(13) 0.261(4) 0.4837(9) 0.111(5) Uani 0.5 1 d D U P A 1
H36A H 0.920714 0.298330 0.483370 0.166 Uiso 0.5 1 calc R U P A 1
H36B H 0.861269 0.131474 0.465805 0.166 Uiso 0.5 1 calc R U P A 1
H36C H 0.835249 0.345004 0.451977 0.166 Uiso 0.5 1 calc R U P A 1
C37 C 0.8992(11) 0.137(3) 0.6103(12) 0.111(5) Uani 0.5 1 d D U P A 1
H37A H 0.951988 0.171053 0.609563 0.166 Uiso 0.5 1 calc R U P A 1
H37B H 0.887370 0.144609 0.660385 0.166 Uiso 0.5 1 calc R U P A 1
H37C H 0.890664 0.008349 0.592127 0.166 Uiso 0.5 1 calc R U P A 1
C38 C 0.8631(12) 0.475(3) 0.5887(13) 0.111(5) Uani 0.5 1 d D U P A 1
H38A H 0.915720 0.507598 0.586448 0.166 Uiso 0.5 1 calc R U P A 1
H38B H 0.830181 0.560551 0.557811 0.166 Uiso 0.5 1 calc R U P A 1
H38C H 0.852646 0.484542 0.639192 0.166 Uiso 0.5 1 calc R U P A 1
C39 C 0.6019(9) 0.219(3) 0.1853(8) 0.063(3) Uani 0.5 1 d D U P A 1
C40 C 0.6425(10) 0.034(2) 0.1708(10) 0.063(3) Uani 0.5 1 d D U P A 1
H40A H 0.671510 0.052077 0.130211 0.094 Uiso 0.5 1 calc R U P A 1
H40B H 0.676410 -0.001812 0.214644 0.094 Uiso 0.5 1 calc R U P A 1
H40C H 0.605179 -0.065475 0.158519 0.094 Uiso 0.5 1 calc R U P A 1
C41 C 0.5542(12) 0.273(3) 0.1127(9) 0.063(3) Uani 0.5 1 d D U P A 1
H41A H 0.587153 0.292509 0.075304 0.094 Uiso 0.5 1 calc R U P A 1
H41B H 0.518417 0.172145 0.097444 0.094 Uiso 0.5 1 calc R U P A 1
H41C H 0.526567 0.389458 0.119280 0.094 Uiso 0.5 1 calc R U P A 1
C42 C 0.6613(10) 0.376(3) 0.2016(11) 0.063(3) Uani 0.5 1 d D U P A 1
H42A H 0.688189 0.392462 0.159309 0.094 Uiso 0.5 1 calc R U P A 1
H42B H 0.636378 0.493686 0.211515 0.094 Uiso 0.5 1 calc R U P A 1
H42C H 0.697117 0.340747 0.244166 0.094 Uiso 0.5 1 calc R U P A 1
C43 C 0.1269(7) 0.288(3) 0.4227(10) 0.093(4) Uani 0.5 1 d D U P A 1
C44 C 0.1221(10) 0.483(3) 0.4576(12) 0.093(4) Uani 0.5 1 d D U P A 1
H44A H 0.069442 0.511783 0.461685 0.139 Uiso 0.5 1 calc R U P A 1
H44B H 0.151446 0.482795 0.506200 0.139 Uiso 0.5 1 calc R U P A 1
H44C H 0.142209 0.577372 0.427070 0.139 Uiso 0.5 1 calc R U P A 1
C45 C 0.0937(10) 0.136(3) 0.4681(12) 0.093(4) Uani 0.5 1 d D U P A 1
H45A H 0.040485 0.162553 0.470037 0.139 Uiso 0.5 1 calc R U P A 1
H45B H 0.098497 0.012420 0.445470 0.139 Uiso 0.5 1 calc R U P A 1
H45C H 0.121019 0.134831 0.517626 0.139 Uiso 0.5 1 calc R U P A 1
C46 C 0.0798(15) 0.291(5) 0.3469(12) 0.093(4) Uani 0.5 1 d D U P A 1
H46A H 0.027005 0.314005 0.351966 0.139 Uiso 0.5 1 calc R U P A 1
H46B H 0.098220 0.390607 0.317435 0.139 Uiso 0.5 1 calc R U P A 1
H46C H 0.084331 0.169248 0.322844 0.139 Uiso 0.5 1 calc R U P A 1
O1A O 0.3184(9) 0.208(2) 0.2117(7) 0.0446(13) Uani 0.5 1 d . . P B 2
O2A O 0.6645(8) 0.257(2) 0.7758(7) 0.0446(13) Uani 0.5 1 d . . P B 2
N1A N 0.4427(10) 0.108(3) 0.3996(8) 0.0446(13) Uani 0.5 1 d . . P B 2
N2A N 0.5305(9) 0.103(3) 0.5863(9) 0.0446(13) Uani 0.5 1 d . . P B 2
C1A C 0.3684(12) 0.132(3) 0.4114(12) 0.0461(9) Uani 0.5 1 d . . P B 2
C2A C 0.3488(11) 0.123(3) 0.4843(10) 0.0461(9) Uani 0.5 1 d . . P B 2
C3A C 0.2684(11) 0.151(3) 0.4886(10) 0.0461(9) Uani 0.5 1 d . . P B 2
H3AA H 0.249418 0.155061 0.534094 0.055 Uiso 0.5 1 calc R U P B 2
C4A C 0.2216(10) 0.173(2) 0.4234(9) 0.0461(9) Uani 0.5 1 d . . P B 2
C5A C 0.2459(11) 0.188(2) 0.3569(9) 0.0461(9) Uani 0.5 1 d . . P B 2
H5AA H 0.209482 0.212855 0.315866 0.055 Uiso 0.5 1 calc R U P B 2
C6A C 0.3238(11) 0.168(3) 0.3449(11) 0.0461(9) Uani 0.5 1 d . . P B 2
C7A C 0.3527(14) 0.166(3) 0.2816(11) 0.0461(9) Uani 0.5 1 d . . P B 2
C8A C 0.4311(11) 0.201(3) 0.2801(10) 0.0461(9) Uani 0.5 1 d . . P B 2
C9A C 0.4770(11) 0.165(3) 0.3466(11) 0.0461(9) Uani 0.5 1 d . . P B 2
C10A C 0.5601(11) 0.145(3) 0.3645(10) 0.0461(9) Uani 0.5 1 d . . P B 2
C11A C 0.5949(11) 0.196(3) 0.2998(9) 0.0461(9) Uani 0.5 1 d . . P B 2
H11B H 0.622794 0.313995 0.313028 0.055 Uiso 0.5 1 calc R U P B 2
H11C H 0.633461 0.098803 0.295818 0.055 Uiso 0.5 1 calc R U P B 2
C12A C 0.5595(10) 0.224(3) 0.2290(9) 0.0461(9) Uani 0.5 1 d . . P B 2
C13A C 0.4804(10) 0.247(2) 0.2247(10) 0.0461(9) Uani 0.5 1 d . . P B 2
H13C H 0.455892 0.297968 0.180358 0.055 Uiso 0.5 1 calc R U P B 2
C14A C 0.6061(13) 0.124(3) 0.5763(11) 0.0461(9) Uani 0.5 1 d . . P B 2
C15A C 0.6358(18) 0.129(4) 0.5101(14) 0.0461(9) Uani 0.5 1 d . . P B 2
C16A C 0.7022(11) 0.164(3) 0.5070(11) 0.0461(9) Uani 0.5 1 d . . P B 2
H16B H 0.718010 0.168502 0.460049 0.055 Uiso 0.5 1 calc R U P B 2
C17A C 0.7645(12) 0.203(4) 0.5764(11) 0.0461(9) Uani 0.5 1 d . . P B 2
C18A C 0.7288(12) 0.199(3) 0.6421(11) 0.0461(9) Uani 0.5 1 d . . P B 2
H18B H 0.756856 0.227346 0.688046 0.055 Uiso 0.5 1 calc R U P B 2
C19A C 0.6604(14) 0.157(3) 0.6374(11) 0.0461(9) Uani 0.5 1 d . . P B 2
C20A C 0.6350(12) 0.193(5) 0.7090(14) 0.0461(9) Uani 0.5 1 d . . P B 2
C21A C 0.5492(12) 0.173(3) 0.6977(10) 0.0461(9) Uani 0.5 1 d . . P B 2
C22A C 0.5064(11) 0.199(3) 0.7537(10) 0.0461(9) Uani 0.5 1 d . . P B 2
H22B H 0.532390 0.189800 0.801751 0.055 Uiso 0.5 1 calc R U P B 2
C23A C 0.4210(11) 0.242(3) 0.7472(10) 0.0461(9) Uani 0.5 1 d . . P B 2
C24A C 0.3826(13) 0.195(3) 0.6778(10) 0.0461(9) Uani 0.5 1 d . . P B 2
H24B H 0.329324 0.185962 0.669343 0.055 Uiso 0.5 1 calc R U P B 2
C25A C 0.4229(12) 0.164(3) 0.6265(10) 0.0461(9) Uani 0.5 1 d . . P B 2
C26A C 0.5008(13) 0.133(3) 0.6485(10) 0.0461(9) Uani 0.5 1 d . . P B 2
C27A C 0.4037(6) 0.1098(13) 0.5417(5) 0.0461(9) Uani 0.5 1 d . . P B 2
C28A C 0.4792(11) 0.080(3) 0.5309(10) 0.0461(9) Uani 0.5 1 d . . P B 2
C29A C 0.5038(11) 0.092(3) 0.4604(10) 0.0461(9) Uani 0.5 1 d . . P B 2
C30A C 0.5712(11) 0.114(3) 0.4396(9) 0.0461(9) Uani 0.5 1 d . . P B 2
C31A C 0.1328(11) 0.206(2) 0.4243(8) 0.057(5) Uani 0.5 1 d D U P B 2
C32A C 0.1195(11) 0.354(3) 0.4812(11) 0.070(4) Uani 0.5 1 d D U P B 2
H32D H 0.149555 0.322751 0.527865 0.106 Uiso 0.5 1 calc R U P B 2
H32E H 0.134226 0.477667 0.464960 0.106 Uiso 0.5 1 calc R U P B 2
H32F H 0.066063 0.355441 0.487268 0.106 Uiso 0.5 1 calc R U P B 2
C33A C 0.1072(11) 0.012(2) 0.4477(11) 0.070(4) Uani 0.5 1 d D U P B 2
H33D H 0.115880 -0.081563 0.411019 0.106 Uiso 0.5 1 calc R U P B 2
H33E H 0.135798 -0.022049 0.494761 0.106 Uiso 0.5 1 calc R U P B 2
H33F H 0.053458 0.016376 0.452421 0.106 Uiso 0.5 1 calc R U P B 2
C34A C 0.0856(17) 0.255(4) 0.3513(11) 0.070(4) Uani 0.5 1 d D U P B 2
H34D H 0.094117 0.160051 0.314836 0.106 Uiso 0.5 1 calc R U P B 2
H34E H 0.032250 0.256345 0.357418 0.106 Uiso 0.5 1 calc R U P B 2
H34F H 0.100413 0.378572 0.335110 0.106 Uiso 0.5 1 calc R U P B 2
C35A C 0.6023(11) 0.266(3) 0.1754(11) 0.064(6) Uani 0.5 1 d D U P B 2
C36A C 0.6733(13) 0.144(4) 0.1841(13) 0.122(7) Uani 0.5 1 d D U P B 2
H36D H 0.703619 0.174713 0.145456 0.183 Uiso 0.5 1 calc R U P B 2
H36E H 0.702695 0.168299 0.231738 0.183 Uiso 0.5 1 calc R U P B 2
H36F H 0.659113 0.010974 0.180632 0.183 Uiso 0.5 1 calc R U P B 2
C37A C 0.5573(16) 0.229(5) 0.1007(13) 0.122(7) Uani 0.5 1 d D U P B 2
H37D H 0.588362 0.259427 0.062598 0.183 Uiso 0.5 1 calc R U P B 2
H37E H 0.542482 0.096895 0.096900 0.183 Uiso 0.5 1 calc R U P B 2
H37F H 0.512291 0.308658 0.094735 0.183 Uiso 0.5 1 calc R U P B 2
C38A C 0.6229(15) 0.472(3) 0.1871(13) 0.122(7) Uani 0.5 1 d D U P B 2
H38D H 0.653995 0.512381 0.150300 0.183 Uiso 0.5 1 calc R U P B 2
H38E H 0.576964 0.547837 0.182745 0.183 Uiso 0.5 1 calc R U P B 2
H38F H 0.651115 0.488854 0.235847 0.183 Uiso 0.5 1 calc R U P B 2
C39A C 0.8486(13) 0.239(2) 0.5645(9) 0.060(3) Uani 0.5 1 d D U P B 2
C40A C 0.8761(12) 0.059(2) 0.5317(8) 0.060(3) Uani 0.5 1 d D U P B 2
H40D H 0.870901 -0.046567 0.564626 0.090 Uiso 0.5 1 calc R U P B 2
H40E H 0.846095 0.034928 0.484417 0.090 Uiso 0.5 1 calc R U P B 2
H40F H 0.929099 0.073479 0.525173 0.090 Uiso 0.5 1 calc R U P B 2
C41A C 0.8956(13) 0.276(3) 0.6391(8) 0.060(3) Uani 0.5 1 d D U P B 2
H41D H 0.892720 0.166610 0.670717 0.090 Uiso 0.5 1 calc R U P B 2
H41E H 0.948124 0.298040 0.632303 0.090 Uiso 0.5 1 calc R U P B 2
H41F H 0.875956 0.386787 0.661589 0.090 Uiso 0.5 1 calc R U P B 2
C42A C 0.8546(12) 0.412(2) 0.5169(9) 0.060(3) Uani 0.5 1 d D U P B 2
H42D H 0.836118 0.522621 0.540728 0.090 Uiso 0.5 1 calc R U P B 2
H42E H 0.907194 0.431899 0.510128 0.090 Uiso 0.5 1 calc R U P B 2
H42F H 0.824190 0.393349 0.469372 0.090 Uiso 0.5 1 calc R U P B 2
C43A C 0.3696(11) 0.266(3) 0.8183(11) 0.071(3) Uani 0.5 1 d D U P B 2
C44A C 0.3294(11) 0.453(3) 0.8023(10) 0.071(3) Uani 0.5 1 d D U P B 2
H44D H 0.296544 0.444379 0.755643 0.106 Uiso 0.5 1 calc R U P B 2
H44E H 0.299221 0.481126 0.841235 0.106 Uiso 0.5 1 calc R U P B 2
H44F H 0.366606 0.552309 0.799742 0.106 Uiso 0.5 1 calc R U P B 2
C45A C 0.3151(11) 0.102(3) 0.8203(10) 0.071(3) Uani 0.5 1 d D U P B 2
H45D H 0.343588 -0.014505 0.830752 0.106 Uiso 0.5 1 calc R U P B 2
H45E H 0.283269 0.124214 0.858485 0.106 Uiso 0.5 1 calc R U P B 2
H45F H 0.283534 0.091324 0.773007 0.106 Uiso 0.5 1 calc R U P B 2
C46A C 0.4210(15) 0.277(5) 0.8908(13) 0.071(3) Uani 0.5 1 d D U P B 2
H46D H 0.446680 0.156765 0.900761 0.106 Uiso 0.5 1 calc R U P B 2
H46E H 0.458279 0.376785 0.888370 0.106 Uiso 0.5 1 calc R U P B 2
H46F H 0.390894 0.305601 0.929864 0.106 Uiso 0.5 1 calc R U P B 2
C111 C 0.4624(6) 0.557(3) 0.5537(6) 0.0682(14) Uani 0.5 1 d D U P C 1
C112 C 0.4175(6) 0.560(3) 0.4841(6) 0.0682(14) Uani 0.5 1 d D U P C 1
C113 C 0.4672(6) 0.562(3) 0.4310(6) 0.0682(14) Uani 0.5 1 d D U P C 1
C114 C 0.5424(6) 0.561(3) 0.4652(6) 0.0682(14) Uani 0.5 1 d D U P C 1
C115 C 0.5388(6) 0.554(3) 0.5417(6) 0.0682(14) Uani 0.5 1 d D U P C 1
C116 C 0.5949(7) 0.617(2) 0.5928(7) 0.0682(14) Uani 0.5 1 d D U P C 1
C117 C 0.6041(7) 0.621(2) 0.4378(7) 0.0682(14) Uani 0.5 1 d D U P C 1
C118 C 0.4488(7) 0.634(2) 0.3628(8) 0.0682(14) Uani 0.5 1 d D U P C 1
C119 C 0.3474(8) 0.638(2) 0.4727(7) 0.0682(14) Uani 0.5 1 d D U P C 1
C120 C 0.4377(7) 0.626(2) 0.6144(7) 0.0682(14) Uani 0.5 1 d D U P C 1
C121 C 0.4972(8) 0.675(2) 0.6723(8) 0.0682(14) Uani 0.5 1 d D U P C 1
H12A H 0.484519 0.712189 0.718399 0.082 Uiso 0.5 1 calc R U P C 1
C122 C 0.5725(8) 0.6681(18) 0.6621(8) 0.0682(14) Uani 0.5 1 d D U P C 1
H12B H 0.610056 0.697619 0.701696 0.082 Uiso 0.5 1 calc R U P C 1
C123 C 0.6641(8) 0.660(2) 0.5656(8) 0.0682(14) Uani 0.5 1 d D U P C 1
H12C H 0.707330 0.690622 0.599160 0.082 Uiso 0.5 1 calc R U P C 1
C124 C 0.6694(8) 0.659(3) 0.4913(8) 0.0682(14) Uani 0.5 1 d D U P C 1
H12D H 0.716572 0.683174 0.475222 0.082 Uiso 0.5 1 calc R U P C 1
C125 C 0.5878(8) 0.676(3) 0.3616(8) 0.0682(14) Uani 0.5 1 d D U P C 1
H12E H 0.627499 0.706798 0.334655 0.082 Uiso 0.5 1 calc R U P C 1
C126 C 0.5135(8) 0.682(2) 0.3285(8) 0.0682(14) Uani 0.5 1 d D U P C 1
H12F H 0.504835 0.720517 0.278938 0.082 Uiso 0.5 1 calc R U P C 1
C127 C 0.3700(8) 0.685(3) 0.3457(8) 0.0682(14) Uani 0.5 1 d D U P C 1
H12G H 0.350469 0.711890 0.296508 0.082 Uiso 0.5 1 calc R U P C 1
C128 C 0.3223(9) 0.696(3) 0.3987(8) 0.0682(14) Uani 0.5 1 d D U P C 1
H12H H 0.272463 0.741163 0.385997 0.082 Uiso 0.5 1 calc R U P C 1
C129 C 0.3154(9) 0.682(3) 0.5388(8) 0.0682(14) Uani 0.5 1 d D U P C 1
H12I H 0.263134 0.707684 0.535679 0.082 Uiso 0.5 1 calc R U P C 1
C130 C 0.3597(8) 0.688(3) 0.6067(8) 0.0682(14) Uani 0.5 1 d D U P C 1
H13D H 0.338941 0.731845 0.648116 0.082 Uiso 0.5 1 calc R U P C 1
C211 C 0.4292(7) 0.555(3) 0.5229(6) 0.0747(16) Uani 0.5 1 d D U P D 2
C212 C 0.4318(7) 0.561(3) 0.4468(6) 0.0747(16) Uani 0.5 1 d D U P D 2
C213 C 0.5075(7) 0.564(3) 0.4343(6) 0.0747(16) Uani 0.5 1 d D U P D 2
C214 C 0.5539(7) 0.556(3) 0.5030(6) 0.0747(16) Uani 0.5 1 d D U P D 2
C215 C 0.5050(7) 0.554(3) 0.5577(6) 0.0747(16) Uani 0.5 1 d D U P D 2
C216 C 0.5241(7) 0.619(2) 0.6267(7) 0.0747(16) Uani 0.5 1 d D U P D 2
C217 C 0.6245(8) 0.625(2) 0.5177(7) 0.0747(16) Uani 0.5 1 d D U P D 2
C218 C 0.5325(7) 0.635(3) 0.3740(8) 0.0747(16) Uani 0.5 1 d D U P D 2
C219 C 0.3755(8) 0.637(3) 0.3984(7) 0.0747(16) Uani 0.5 1 d D U P D 2
C220 C 0.3714(8) 0.627(3) 0.5548(7) 0.0747(16) Uani 0.5 1 d D U P D 2
C221 C 0.3897(9) 0.672(2) 0.6314(8) 0.0747(16) Uani 0.5 1 d D U P D 2
H22C H 0.350264 0.704748 0.658397 0.090 Uiso 0.5 1 calc R U P D 2
C222 C 0.4635(9) 0.668(2) 0.6671(8) 0.0747(16) Uani 0.5 1 d D U P D 2
H22D H 0.473603 0.697466 0.717545 0.090 Uiso 0.5 1 calc R U P D 2
C223 C 0.6029(8) 0.665(3) 0.6459(9) 0.0747(16) Uani 0.5 1 d D U P D 2
H22E H 0.621620 0.695809 0.694897 0.090 Uiso 0.5 1 calc R U P D 2
C224 C 0.6513(9) 0.663(3) 0.5934(8) 0.0747(16) Uani 0.5 1 d D U P D 2
H22F H 0.703231 0.688312 0.607559 0.090 Uiso 0.5 1 calc R U P D 2
C225 C 0.6581(9) 0.675(3) 0.4532(8) 0.0747(16) Uani 0.5 1 d D U P D 2
H22G H 0.709036 0.714061 0.456570 0.090 Uiso 0.5 1 calc R U P D 2
C226 C 0.6130(8) 0.663(3) 0.3867(8) 0.0747(16) Uani 0.5 1 d D U P D 2
H22H H 0.637696 0.673521 0.344573 0.090 Uiso 0.5 1 calc R U P D 2
C227 C 0.4725(9) 0.682(3) 0.3149(8) 0.0747(16) Uani 0.5 1 d D U P D 2
H22I H 0.483973 0.705083 0.267117 0.090 Uiso 0.5 1 calc R U P D 2
C228 C 0.3979(9) 0.691(3) 0.3295(8) 0.0747(16) Uani 0.5 1 d D U P D 2
H22J H 0.360421 0.734889 0.292221 0.090 Uiso 0.5 1 calc R U P D 2
C229 C 0.3082(9) 0.682(3) 0.4297(8) 0.0747(16) Uani 0.5 1 d D U P D 2
H22K H 0.263671 0.711377 0.397905 0.090 Uiso 0.5 1 calc R U P D 2
C230 C 0.3060(9) 0.685(3) 0.5048(8) 0.0747(16) Uani 0.5 1 d D U P D 2
H23A H 0.261638 0.724543 0.523188 0.090 Uiso 0.5 1 calc R U P D 2

loop_
_atom_site_aniso_label
_atom_site_aniso_U_11
_atom_site_aniso_U_22
_atom_site_aniso_U_33
_atom_site_aniso_U_23
_atom_site_aniso_U_13
_atom_site_aniso_U_12
O1 0.047(2) 0.066(2) 0.020(3) -0.004(3) 0.005(2) 0.011(3)
O2 0.047(2) 0.066(2) 0.020(3) -0.004(3) 0.005(2) 0.011(3)
N1 0.047(2) 0.066(2) 0.020(3) -0.004(3) 0.005(2) 0.011(3)
N2 0.047(2) 0.066(2) 0.020(3) -0.004(3) 0.005(2) 0.011(3)
C1 0.0488(18) 0.0395(15) 0.049(2) 0.0061(19) 0.0018(13) 0.0033(19)
C2 0.0488(18) 0.0395(15) 0.049(2) 0.0061(19) 0.0018(13) 0.0033(19)
C3 0.0488(18) 0.0395(15) 0.049(2) 0.0061(19) 0.0018(13) 0.0033(19)
C4 0.0488(18) 0.0395(15) 0.049(2) 0.0061(19) 0.0018(13) 0.0033(19)
C5 0.0488(18) 0.0395(15) 0.049(2) 0.0061(19) 0.0018(13) 0.0033(19)
C6 0.0488(18) 0.0395(15) 0.049(2) 0.0061(19) 0.0018(13) 0.0033(19)
C7 0.0488(18) 0.0395(15) 0.049(2) 0.0061(19) 0.0018(13) 0.0033(19)
C8 0.0488(18) 0.0395(15) 0.049(2) 0.0061(19) 0.0018(13) 0.0033(19)
C9 0.0488(18) 0.0395(15) 0.049(2) 0.0061(19) 0.0018(13) 0.0033(19)
C10 0.0488(18) 0.0395(15) 0.049(2) 0.0061(19) 0.0018(13) 0.0033(19)
C11 0.0488(18) 0.0395(15) 0.049(2) 0.0061(19) 0.0018(13) 0.0033(19)
C12 0.0488(18) 0.0395(15) 0.049(2) 0.0061(19) 0.0018(13) 0.0033(19)
C13 0.0488(18) 0.0395(15) 0.049(2) 0.0061(19) 0.0018(13) 0.0033(19)
C14 0.0488(18) 0.0395(15) 0.049(2) 0.0061(19) 0.0018(13) 0.0033(19)
C15 0.0488(18) 0.0395(15) 0.049(2) 0.0061(19) 0.0018(13) 0.0033(19)
C16 0.0488(18) 0.0395(15) 0.049(2) 0.0061(19) 0.0018(13) 0.0033(19)
C17 0.0488(18) 0.0395(15) 0.049(2) 0.0061(19) 0.0018(13) 0.0033(19)
C18 0.0488(18) 0.0395(15) 0.049(2) 0.0061(19) 0.0018(13) 0.0033(19)
C19 0.0488(18) 0.0395(15) 0.049(2) 0.0061(19) 0.0018(13) 0.0033(19)
C20 0.0488(18) 0.0395(15) 0.049(2) 0.0061(19) 0.0018(13) 0.0033(19)
C21 0.0488(18) 0.0395(15) 0.049(2) 0.0061(19) 0.0018(13) 0.0033(19)
C22 0.0488(18) 0.0395(15) 0.049(2) 0.0061(19) 0.0018(13) 0.0033(19)
C23 0.0488(18) 0.0395(15) 0.049(2) 0.0061(19) 0.0018(13) 0.0033(19)
C24 0.0488(18) 0.0395(15) 0.049(2) 0.0061(19) 0.0018(13) 0.0033(19)
C25 0.0488(18) 0.0395(15) 0.049(2) 0.0061(19) 0.0018(13) 0.0033(19)
C26 0.0488(18) 0.0395(15) 0.049(2) 0.0061(19) 0.0018(13) 0.0033(19)
C27 0.0488(18) 0.0395(15) 0.049(2) 0.0061(19) 0.0018(13) 0.0033(19)
C28 0.0488(18) 0.0395(15) 0.049(2) 0.0061(19) 0.0018(13) 0.0033(19)
C29 0.0488(18) 0.0395(15) 0.049(2) 0.0061(19) 0.0018(13) 0.0033(19)
C30 0.0488(18) 0.0395(15) 0.049(2) 0.0061(19) 0.0018(13) 0.0033(19)
C31 0.039(9) 0.089(14) 0.041(10) -0.001(9) -0.003(7) -0.001(9)
C32 0.069(9) 0.110(11) 0.078(10) 0.005(8) 0.030(7) 0.006(8)
C33 0.069(9) 0.110(11) 0.078(10) 0.005(8) 0.030(7) 0.006(8)
C34 0.069(9) 0.110(11) 0.078(10) 0.005(8) 0.030(7) 0.006(8)
C35 0.056(11) 0.091(15) 0.058(12) 0.015(11) 0.024(9) 0.044(11)
C36 0.078(8) 0.148(13) 0.107(11) 0.004(10) 0.017(8) -0.002(9)
C37 0.078(8) 0.148(13) 0.107(11) 0.004(10) 0.017(8) -0.002(9)
C38 0.078(8) 0.148(13) 0.107(11) 0.004(10) 0.017(8) -0.002(9)
C39 0.056(6) 0.076(7) 0.055(7) -0.004(5) 0.003(5) -0.007(5)
C40 0.056(6) 0.076(7) 0.055(7) -0.004(5) 0.003(5) -0.007(5)
C41 0.056(6) 0.076(7) 0.055(7) -0.004(5) 0.003(5) -0.007(5)
C42 0.056(6) 0.076(7) 0.055(7) -0.004(5) 0.003(5) -0.007(5)
C43 0.046(6) 0.148(12) 0.086(8) 0.014(8) 0.016(5) 0.017(7)
C44 0.046(6) 0.148(12) 0.086(8) 0.014(8) 0.016(5) 0.017(7)
C45 0.046(6) 0.148(12) 0.086(8) 0.014(8) 0.016(5) 0.017(7)
C46 0.046(6) 0.148(12) 0.086(8) 0.014(8) 0.016(5) 0.017(7)
O1A 0.047(2) 0.066(2) 0.020(3) -0.004(3) 0.005(2) 0.011(3)
O2A 0.047(2) 0.066(2) 0.020(3) -0.004(3) 0.005(2) 0.011(3)
N1A 0.047(2) 0.066(2) 0.020(3) -0.004(3) 0.005(2) 0.011(3)
N2A 0.047(2) 0.066(2) 0.020(3) -0.004(3) 0.005(2) 0.011(3)
C1A 0.0506(18) 0.0527(19) 0.0328(16) 0.0017(17) -0.0025(13) 0.0018(19)
C2A 0.0506(18) 0.0527(19) 0.0328(16) 0.0017(17) -0.0025(13) 0.0018(19)
C3A 0.0506(18) 0.0527(19) 0.0328(16) 0.0017(17) -0.0025(13) 0.0018(19)
C4A 0.0506(18) 0.0527(19) 0.0328(16) 0.0017(17) -0.0025(13) 0.0018(19)
C5A 0.0506(18) 0.0527(19) 0.0328(16) 0.0017(17) -0.0025(13) 0.0018(19)
C6A 0.0506(18) 0.0527(19) 0.0328(16) 0.0017(17) -0.0025(13) 0.0018(19)
C7A 0.0506(18) 0.0527(19) 0.0328(16) 0.0017(17) -0.0025(13) 0.0018(19)
C8A 0.0506(18) 0.0527(19) 0.0328(16) 0.0017(17) -0.0025(13) 0.0018(19)
C9A 0.0506(18) 0.0527(19) 0.0328(16) 0.0017(17) -0.0025(13) 0.0018(19)
C10A 0.0506(18) 0.0527(19) 0.0328(16) 0.0017(17) -0.0025(13) 0.0018(19)
C11A 0.0506(18) 0.0527(19) 0.0328(16) 0.0017(17) -0.0025(13) 0.0018(19)
C12A 0.0506(18) 0.0527(19) 0.0328(16) 0.0017(17) -0.0025(13) 0.0018(19)
C13A 0.0506(18) 0.0527(19) 0.0328(16) 0.0017(17) -0.0025(13) 0.0018(19)
C14A 0.0506(18) 0.0527(19) 0.0328(16) 0.0017(17) -0.0025(13) 0.0018(19)
C15A 0.0506(18) 0.0527(19) 0.0328(16) 0.0017(17) -0.0025(13) 0.0018(19)
C16A 0.0506(18) 0.0527(19) 0.0328(16) 0.0017(17) -0.0025(13) 0.0018(19)
C17A 0.0506(18) 0.0527(19) 0.0328(16) 0.0017(17) -0.0025(13) 0.0018(19)
C18A 0.0506(18) 0.0527(19) 0.0328(16) 0.0017(17) -0.0025(13) 0.0018(19)
C19A 0.0506(18) 0.0527(19) 0.0328(16) 0.0017(17) -0.0025(13) 0.0018(19)
C20A 0.0506(18) 0.0527(19) 0.0328(16) 0.0017(17) -0.0025(13) 0.0018(19)
C21A 0.0506(18) 0.0527(19) 0.0328(16) 0.0017(17) -0.0025(13) 0.0018(19)
C22A 0.0506(18) 0.0527(19) 0.0328(16) 0.0017(17) -0.0025(13) 0.0018(19)
C23A 0.0506(18) 0.0527(19) 0.0328(16) 0.0017(17) -0.0025(13) 0.0018(19)
C24A 0.0506(18) 0.0527(19) 0.0328(16) 0.0017(17) -0.0025(13) 0.0018(19)
C25A 0.0506(18) 0.0527(19) 0.0328(16) 0.0017(17) -0.0025(13) 0.0018(19)
C26A 0.0506(18) 0.0527(19) 0.0328(16) 0.0017(17) -0.0025(13) 0.0018(19)
C27A 0.0506(18) 0.0527(19) 0.0328(16) 0.0017(17) -0.0025(13) 0.0018(19)
C28A 0.0506(18) 0.0527(19) 0.0328(16) 0.0017(17) -0.0025(13) 0.0018(19)
C29A 0.0506(18) 0.0527(19) 0.0328(16) 0.0017(17) -0.0025(13) 0.0018(19)
C30A 0.0506(18) 0.0527(19) 0.0328(16) 0.0017(17) -0.0025(13) 0.0018(19)
C31A 0.059(11) 0.085(13) 0.025(7) -0.004(8) -0.002(7) 0.008(9)
C32A 0.051(7) 0.081(8) 0.081(9) -0.010(7) 0.016(6) -0.013(6)
C33A 0.051(7) 0.081(8) 0.081(9) -0.010(7) 0.016(6) -0.013(6)
C34A 0.051(7) 0.081(8) 0.081(9) -0.010(7) 0.016(6) -0.013(6)
C35A 0.067(13) 0.082(14) 0.044(10) 0.004(10) 0.017(9) 0.006(11)
C36A 0.100(11) 0.209(19) 0.065(9) -0.006(10) 0.037(8) 0.011(12)
C37A 0.100(11) 0.209(19) 0.065(9) -0.006(10) 0.037(8) 0.011(12)
C38A 0.100(11) 0.209(19) 0.065(9) -0.006(10) 0.037(8) 0.011(12)
C39A 0.084(7) 0.054(5) 0.036(5) 0.010(4) -0.016(5) 0.008(5)
C40A 0.084(7) 0.054(5) 0.036(5) 0.010(4) -0.016(5) 0.008(5)
C41A 0.084(7) 0.054(5) 0.036(5) 0.010(4) -0.016(5) 0.008(5)
C42A 0.084(7) 0.054(5) 0.036(5) 0.010(4) -0.016(5) 0.008(5)
C43A 0.052(6) 0.111(9) 0.045(6) -0.012(6) -0.010(5) 0.015(5)
C44A 0.052(6) 0.111(9) 0.045(6) -0.012(6) -0.010(5) 0.015(5)
C45A 0.052(6) 0.111(9) 0.045(6) -0.012(6) -0.010(5) 0.015(5)
C46A 0.052(6) 0.111(9) 0.045(6) -0.012(6) -0.010(5) 0.015(5)
C111 0.079(3) 0.045(2) 0.075(3) 0.004(2) -0.012(2) 0.002(2)
C112 0.079(3) 0.045(2) 0.075(3) 0.004(2) -0.012(2) 0.002(2)
C113 0.079(3) 0.045(2) 0.075(3) 0.004(2) -0.012(2) 0.002(2)
C114 0.079(3) 0.045(2) 0.075(3) 0.004(2) -0.012(2) 0.002(2)
C115 0.079(3) 0.045(2) 0.075(3) 0.004(2) -0.012(2) 0.002(2)
C116 0.079(3) 0.045(2) 0.075(3) 0.004(2) -0.012(2) 0.002(2)
C117 0.079(3) 0.045(2) 0.075(3) 0.004(2) -0.012(2) 0.002(2)
C118 0.079(3) 0.045(2) 0.075(3) 0.004(2) -0.012(2) 0.002(2)
C119 0.079(3) 0.045(2) 0.075(3) 0.004(2) -0.012(2) 0.002(2)
C120 0.079(3) 0.045(2) 0.075(3) 0.004(2) -0.012(2) 0.002(2)
C121 0.079(3) 0.045(2) 0.075(3) 0.004(2) -0.012(2) 0.002(2)
C122 0.079(3) 0.045(2) 0.075(3) 0.004(2) -0.012(2) 0.002(2)
C123 0.079(3) 0.045(2) 0.075(3) 0.004(2) -0.012(2) 0.002(2)
C124 0.079(3) 0.045(2) 0.075(3) 0.004(2) -0.012(2) 0.002(2)
C125 0.079(3) 0.045(2) 0.075(3) 0.004(2) -0.012(2) 0.002(2)
C126 0.079(3) 0.045(2) 0.075(3) 0.004(2) -0.012(2) 0.002(2)
C127 0.079(3) 0.045(2) 0.075(3) 0.004(2) -0.012(2) 0.002(2)
C128 0.079(3) 0.045(2) 0.075(3) 0.004(2) -0.012(2) 0.002(2)
C129 0.079(3) 0.045(2) 0.075(3) 0.004(2) -0.012(2) 0.002(2)
C130 0.079(3) 0.045(2) 0.075(3) 0.004(2) -0.012(2) 0.002(2)
C211 0.095(4) 0.054(3) 0.069(3) -0.001(2) -0.008(3) 0.002(2)
C212 0.095(4) 0.054(3) 0.069(3) -0.001(2) -0.008(3) 0.002(2)
C213 0.095(4) 0.054(3) 0.069(3) -0.001(2) -0.008(3) 0.002(2)
C214 0.095(4) 0.054(3) 0.069(3) -0.001(2) -0.008(3) 0.002(2)
C215 0.095(4) 0.054(3) 0.069(3) -0.001(2) -0.008(3) 0.002(2)
C216 0.095(4) 0.054(3) 0.069(3) -0.001(2) -0.008(3) 0.002(2)
C217 0.095(4) 0.054(3) 0.069(3) -0.001(2) -0.008(3) 0.002(2)
C218 0.095(4) 0.054(3) 0.069(3) -0.001(2) -0.008(3) 0.002(2)
C219 0.095(4) 0.054(3) 0.069(3) -0.001(2) -0.008(3) 0.002(2)
C220 0.095(4) 0.054(3) 0.069(3) -0.001(2) -0.008(3) 0.002(2)
C221 0.095(4) 0.054(3) 0.069(3) -0.001(2) -0.008(3) 0.002(2)
C222 0.095(4) 0.054(3) 0.069(3) -0.001(2) -0.008(3) 0.002(2)
C223 0.095(4) 0.054(3) 0.069(3) -0.001(2) -0.008(3) 0.002(2)
C224 0.095(4) 0.054(3) 0.069(3) -0.001(2) -0.008(3) 0.002(2)
C225 0.095(4) 0.054(3) 0.069(3) -0.001(2) -0.008(3) 0.002(2)
C226 0.095(4) 0.054(3) 0.069(3) -0.001(2) -0.008(3) 0.002(2)
C227 0.095(4) 0.054(3) 0.069(3) -0.001(2) -0.008(3) 0.002(2)
C228 0.095(4) 0.054(3) 0.069(3) -0.001(2) -0.008(3) 0.002(2)
C229 0.095(4) 0.054(3) 0.069(3) -0.001(2) -0.008(3) 0.002(2)
C230 0.095(4) 0.054(3) 0.069(3) -0.001(2) -0.008(3) 0.002(2)

loop_
_atom_type_symbol
_atom_type_description
_atom_type_scat_dispersion_real
_atom_type_scat_dispersion_imag
_atom_type_scat_source
C C 0.0181 0.0091 'International Tables Vol C Tables 4.2.6.8 and 6.1.1.4'
H H 0.0000 0.0000 'International Tables Vol C Tables 4.2.6.8 and 6.1.1.4'
N N 0.0311 0.0180 'International Tables Vol C Tables 4.2.6.8 and 6.1.1.4'
O O 0.0492 0.0322 'International Tables Vol C Tables 4.2.6.8 and 6.1.1.4'

loop_
_geom_angle_atom_site_label_1
_geom_angle_atom_site_label_2
_geom_angle_atom_site_label_3
_geom_angle
_geom_angle_site_symmetry_1
_geom_angle_site_symmetry_3
_geom_angle_publ_flag
C29 N1 C1 126.0(17) . . ?
C29 N1 C9 102.7(15) . . ?
C1 N1 C9 128.5(17) . . ?
C28 N2 C26 115.6(12) . . ?
C28 N2 C14 124.4(11) . . ?
C26 N2 C14 117.1(11) . . ?
N1 C1 C2 118.8(18) . . ?
N1 C1 C6 124.4(18) . . ?
C2 C1 C6 116.5(15) . . ?
C27 C2 C1 118.8(16) . . ?
C27 C2 C3 132.2(17) . . ?
C1 C2 C3 108.9(15) . . ?
C4 C3 C2 125.8(17) . . ?
C4 C3 H3A 117.1 . . ?
C2 C3 H3A 117.1 . . ?
C5 C4 C3 131.2(15) . . ?
C5 C4 C31 112.9(14) . . ?
C3 C4 C31 115.6(14) . . ?
C6 C5 C4 103.8(17) . . ?
C6 C5 H5A 128.1 . . ?
C4 C5 H5A 128.1 . . ?
C5 C6 C7 125(2) . . ?
C5 C6 C1 132.6(19) . . ?
C7 C6 C1 102.4(17) . . ?
O1 C7 C6 128(2) . . ?
O1 C7 C8 104.4(17) . . ?
C6 C7 C8 128(2) . . ?
C9 C8 C13 103.1(19) . . ?
C9 C8 C7 118.5(19) . . ?
C13 C8 C7 138.1(18) . . ?
C8 C9 N1 116.2(18) . . ?
C8 C9 C10 139.8(19) . . ?
N1 C9 C10 103.1(18) . . ?
C30 C10 C11 148(3) . . ?
C30 C10 C9 110(2) . . ?
C11 C10 C9 102(2) . . ?
C30 C10 C29 36.5(12) . . ?
C11 C10 C29 173.5(18) . . ?
C9 C10 C29 73.0(13) . . ?
C12 C11 C10 127(2) . . ?
C12 C11 H11A 116.5 . . ?
C10 C11 H11A 116.5 . . ?
C11 C12 C13 124.1(16) . . ?
C11 C12 C35 121.6(16) . . ?
C13 C12 C35 113.7(16) . . ?
C12 C13 C8 122.6(17) . . ?
C12 C13 H13A 106.7 . . ?
C8 C13 H13A 106.7 . . ?
C12 C13 H13B 106.7 . . ?
C8 C13 H13B 106.7 . . ?
H13A C13 H13B 106.6 . . ?
C15 C14 C19 120.0 . . ?
C15 C14 N2 117.8(9) . . ?
C19 C14 N2 122.1(9) . . ?
C16 C15 C14 120.0 . . ?
C16 C15 C30 126.0(10) . . ?
C14 C15 C30 113.8(10) . . ?
C15 C16 C17 120.0 . . ?
C15 C16 H16A 120.0 . . ?
C17 C16 H16A 120.0 . . ?
C16 C17 C18 120.0 . . ?
C16 C17 C39 122.1(8) . . ?
C18 C17 C39 117.9(8) . . ?
C19 C18 C17 120.0 . . ?
C19 C18 H18A 120.0 . . ?
C17 C18 H18A 120.0 . . ?
C18 C19 C14 120.0 . . ?
C18 C19 C20 117.0(10) . . ?
C14 C19 C20 119.9(11) . . ?
O2 C20 C21 111(2) . . ?
O2 C20 C19 136(2) . . ?
C21 C20 C19 110.6(12) . . ?
C22 C21 C26 120.0 . . ?
C22 C21 C20 122.2(10) . . ?
C26 C21 C20 116.9(10) . . ?
C21 C22 C23 120.0 . . ?
C21 C22 H22A 120.0 . . ?
C23 C22 H22A 120.0 . . ?
C24 C23 C22 120.0 . . ?
C24 C23 C43 118.3(8) . . ?
C22 C23 C43 121.3(8) . . ?
C23 C24 C25 120.0 . . ?
C23 C24 H24A 120.0 . . ?
C25 C24 H24A 120.0 . . ?
C24 C25 C26 120.0 . . ?
C24 C25 C27 133.8(8) . . ?
C26 C25 C27 105.8(8) . . ?
N2 C26 C25 109.5(10) . . ?
N2 C26 C21 130.5(10) . . ?
C25 C26 C21 120.0 . . ?
C2 C27 C28 116.7(13) . . ?
C2 C27 C25 144.3(12) . . ?
C28 C27 C25 97.6(8) . . ?
C29 C28 N2 117.6(13) . . ?
C29 C28 C27 129.7(14) . . ?
N2 C28 C27 111.3(10) . . ?
C30 C29 C28 130.4(16) . . ?
C30 C29 N1 117.2(16) . . ?
C28 C29 N1 109.6(14) . . ?
C30 C29 C10 36.0(12) . . ?
C28 C29 C10 160.6(16) . . ?
N1 C29 C10 81.1(13) . . ?
C10 C30 C29 107.5(19) . . ?
C10 C30 C15 135.3(18) . . ?
C29 C30 C15 115.5(15) . . ?
C32 C31 C4 112.7(12) . . ?
C32 C31 C34 107.8(14) . . ?
C4 C31 C34 111.7(13) . . ?
C32 C31 C33 108.6(13) . . ?
C4 C31 C33 107.8(12) . . ?
C34 C31 C33 108.1(14) . . ?
C31 C32 H32A 109.5 . . ?
C31 C32 H32B 109.5 . . ?
H32A C32 H32B 109.5 . . ?
C31 C32 H32C 109.5 . . ?
H32A C32 H32C 109.5 . . ?
H32B C32 H32C 109.5 . . ?
C31 C33 H33A 109.5 . . ?
C31 C33 H33B 109.5 . . ?
H33A C33 H33B 109.5 . . ?
C31 C33 H33C 109.5 . . ?
H33A C33 H33C 109.5 . . ?
H33B C33 H33C 109.5 . . ?
C31 C34 H34A 109.5 . . ?
C31 C34 H34B 109.5 . . ?
H34A C34 H34B 109.5 . . ?
C31 C34 H34C 109.5 . . ?
H34A C34 H34C 109.5 . . ?
H34B C34 H34C 109.5 . . ?
C12 C35 C37 107.9(13) . . ?
C12 C35 C38 111.3(13) . . ?
C37 C35 C38 109.8(14) . . ?
C12 C35 C36 111.0(13) . . ?
C37 C35 C36 109.0(13) . . ?
C38 C35 C36 107.9(14) . . ?
C35 C36 H36A 109.5 . . ?
C35 C36 H36B 109.5 . . ?
H36A C36 H36B 109.5 . . ?
C35 C36 H36C 109.5 . . ?
H36A C36 H36C 109.5 . . ?
H36B C36 H36C 109.5 . . ?
C35 C37 H37A 109.5 . . ?
C35 C37 H37B 109.5 . . ?
H37A C37 H37B 109.5 . . ?
C35 C37 H37C 109.5 . . ?
H37A C37 H37C 109.5 . . ?
H37B C37 H37C 109.5 . . ?
C35 C38 H38A 109.5 . . ?
C35 C38 H38B 109.5 . . ?
H38A C38 H38B 109.5 . . ?
C35 C38 H38C 109.5 . . ?
H38A C38 H38C 109.5 . . ?
H38B C38 H38C 109.5 . . ?
C17 C39 C41 115.1(13) . . ?
C17 C39 C42 112.6(12) . . ?
C41 C39 C42 106.1(12) . . ?
C17 C39 C40 107.7(12) . . ?
C41 C39 C40 106.3(13) . . ?
C42 C39 C40 108.6(12) . . ?
C39 C40 H40A 109.5 . . ?
C39 C40 H40B 109.5 . . ?
H40A C40 H40B 109.5 . . ?
C39 C40 H40C 109.5 . . ?
H40A C40 H40C 109.5 . . ?
H40B C40 H40C 109.5 . . ?
C39 C41 H41A 109.5 . . ?
C39 C41 H41B 109.5 . . ?
H41A C41 H41B 109.5 . . ?
C39 C41 H41C 109.5 . . ?
H41A C41 H41C 109.5 . . ?
H41B C41 H41C 109.5 . . ?
C39 C42 H42A 109.5 . . ?
C39 C42 H42B 109.5 . . ?
H42A C42 H42B 109.5 . . ?
C39 C42 H42C 109.5 . . ?
H42A C42 H42C 109.5 . . ?
H42B C42 H42C 109.5 . . ?
C23 C43 C44 106.6(12) . . ?
C23 C43 C46 111.7(14) . . ?
C44 C43 C46 108.4(14) . . ?
C23 C43 C45 111.5(12) . . ?
C44 C43 C45 111.0(14) . . ?
C46 C43 C45 107.7(15) . . ?
C43 C44 H44A 109.5 . . ?
C43 C44 H44B 109.5 . . ?
H44A C44 H44B 109.5 . . ?
C43 C44 H44C 109.5 . . ?
H44A C44 H44C 109.5 . . ?
H44B C44 H44C 109.5 . . ?
C43 C45 H45A 109.5 . . ?
C43 C45 H45B 109.5 . . ?
H45A C45 H45B 109.5 . . ?
C43 C45 H45C 109.5 . . ?
H45A C45 H45C 109.5 . . ?
H45B C45 H45C 109.5 . . ?
C43 C46 H46A 109.5 . . ?
C43 C46 H46B 109.5 . . ?
H46A C46 H46B 109.5 . . ?
C43 C46 H46C 109.5 . . ?
H46A C46 H46C 109.5 . . ?
H46B C46 H46C 109.5 . . ?
C9A N1A C1A 130.2(17) . . ?
C9A N1A C29A 102.9(16) . . ?
C1A N1A C29A 121.5(16) . . ?
C28A N2A C26A 112.0(17) . . ?
C28A N2A C14A 120.4(17) . . ?
C26A N2A C14A 126.7(17) . . ?
N1A C1A C6A 109.4(17) . . ?
N1A C1A C2A 120.1(17) . . ?
C6A C1A C2A 130.5(18) . . ?
C27A C2A C1A 119.8(17) . . ?
C27A C2A C3A 125.7(16) . . ?
C1A C2A C3A 114.2(15) . . ?
C4A C3A C2A 116.9(16) . . ?
C4A C3A H3AA 121.5 . . ?
C2A C3A H3AA 121.5 . . ?
C5A C4A C3A 124.5(17) . . ?
C5A C4A C31A 115.8(14) . . ?
C3A C4A C31A 119.4(16) . . ?
C4A C5A C6A 124.2(16) . . ?
C4A C5A H5AA 117.9 . . ?
C6A C5A H5AA 117.9 . . ?
C7A C6A C1A 121.5(19) . . ?
C7A C6A C5A 128.9(18) . . ?
C1A C6A C5A 109.4(16) . . ?
C6A C7A O1A 129(2) . . ?
C6A C7A C8A 120.7(18) . . ?
O1A C7A C8A 104.9(18) . . ?
C9A C8A C7A 114.3(18) . . ?
C9A C8A C13A 108.2(16) . . ?
C7A C8A C13A 137.1(16) . . ?
N1A C9A C8A 116.0(18) . . ?
N1A C9A C10A 111.4(16) . . ?
C8A C9A C10A 131.4(18) . . ?
C30A C10A C11A 146.3(19) . . ?
C30A C10A C9A 103.9(16) . . ?
C11A C10A C9A 108.5(15) . . ?
C12A C11A C10A 127.8(17) . . ?
C12A C11A H11B 105.3 . . ?
C10A C11A H11B 105.3 . . ?
C12A C11A H11C 105.3 . . ?
C10A C11A H11C 105.3 . . ?
H11B C11A H11C 106.0 . . ?
C35A C12A C11A 119.0(17) . . ?
C35A C12A C13A 126.2(15) . . ?
C11A C12A C13A 113.2(15) . . ?
C12A C13A C8A 128.5(15) . . ?
C12A C13A H13C 115.7 . . ?
C8A C13A H13C 115.7 . . ?
N2A C14A C15A 127(2) . . ?
N2A C14A C19A 119.3(19) . . ?
C15A C14A C19A 113(2) . . ?
C16A C15A C14A 122(3) . . ?
C16A C15A C30A 125(2) . . ?
C14A C15A C30A 113(2) . . ?
C15A C16A C17A 125(2) . . ?
C15A C16A H16B 117.6 . . ?
C17A C16A H16B 117.6 . . ?
C18A C17A C39A 131.4(18) . . ?
C18A C17A C16A 109.2(17) . . ?
C39A C17A C16A 119.5(15) . . ?
C19A C18A C17A 119(2) . . ?
C19A C18A H18B 120.5 . . ?
C17A C18A H18B 120.5 . . ?
C18A C19A C14A 131(2) . . ?
C18A C19A C20A 108.2(18) . . ?
C14A C19A C20A 119(2) . . ?
O2A C20A C19A 138(2) . . ?
O2A C20A C21A 114.7(17) . . ?
C19A C20A C21A 106.7(19) . . ?
C26A C21A C22A 100.5(19) . . ?
C26A C21A C20A 137.2(19) . . ?
C22A C21A C20A 122.3(17) . . ?
C21A C22A C23A 127.7(15) . . ?
C21A C22A C26A 36.5(11) . . ?
C23A C22A C26A 93.0(13) . . ?
C21A C22A H22B 116.2 . . ?
C23A C22A H22B 116.2 . . ?
C26A C22A H22B 148.5 . . ?
C24A C23A C22A 112.3(16) . . ?
C24A C23A C43A 118.3(16) . . ?
C22A C23A C43A 126.0(13) . . ?
C25A C24A C23A 117(2) . . ?
C25A C24A H24B 121.4 . . ?
C23A C24A H24B 121.4 . . ?
C24A C25A C26A 116.4(18) . . ?
C24A C25A C27A 133.9(18) . . ?
C26A C25A C27A 108.3(15) . . ?
C21A C26A N2A 111(2) . . ?
C21A C26A C25A 140(2) . . ?
N2A C26A C25A 105.6(16) . . ?
C21A C26A C22A 43.0(12) . . ?
N2A C26A C22A 153.8(18) . . ?
C25A C26A C22A 99.2(15) . . ?
C2A C27A C28A 120.7(13) . . ?
C2A C27A C25A 142.1(14) . . ?
C28A C27A C25A 95.2(12) . . ?
N2A C28A C27A 117.6(16) . . ?
N2A C28A C29A 116.1(15) . . ?
C27A C28A C29A 122.6(13) . . ?
C30A C29A C28A 132.4(15) . . ?
C30A C29A N1A 112.6(16) . . ?
C28A C29A N1A 114.4(13) . . ?
C29A C30A C10A 107.1(17) . . ?
C29A C30A C15A 110.7(17) . . ?
C10A C30A C15A 141.2(19) . . ?
C32A C31A C34A 109.4(14) . . ?
C32A C31A C33A 110.0(13) . . ?
C34A C31A C33A 107.6(13) . . ?
C32A C31A C4A 110.7(14) . . ?
C34A C31A C4A 116.9(16) . . ?
C33A C31A C4A 101.9(13) . . ?
C31A C32A H32D 109.5 . . ?
C31A C32A H32E 109.5 . . ?
H32D C32A H32E 109.5 . . ?
C31A C32A H32F 109.5 . . ?
H32D C32A H32F 109.5 . . ?
H32E C32A H32F 109.5 . . ?
C31A C33A H33D 109.5 . . ?
C31A C33A H33E 109.5 . . ?
H33D C33A H33E 109.5 . . ?
C31A C33A H33F 109.5 . . ?
H33D C33A H33F 109.5 . . ?
H33E C33A H33F 109.5 . . ?
C31A C34A H34D 109.5 . . ?
C31A C34A H34E 109.5 . . ?
H34D C34A H34E 109.5 . . ?
C31A C34A H34F 109.5 . . ?
H34D C34A H34F 109.5 . . ?
H34E C34A H34F 109.5 . . ?
C12A C35A C38A 104.8(18) . . ?
C12A C35A C37A 109.9(19) . . ?
C38A C35A C37A 112.3(16) . . ?
C12A C35A C36A 110.1(17) . . ?
C38A C35A C36A 110.3(16) . . ?
C37A C35A C36A 109.3(15) . . ?
C35A C36A H36D 109.5 . . ?
C35A C36A H36E 109.5 . . ?
H36D C36A H36E 109.5 . . ?
C35A C36A H36F 109.5 . . ?
H36D C36A H36F 109.5 . . ?
H36E C36A H36F 109.5 . . ?
C35A C37A H37D 109.5 . . ?
C35A C37A H37E 109.5 . . ?
H37D C37A H37E 109.5 . . ?
C35A C37A H37F 109.5 . . ?
H37D C37A H37F 109.5 . . ?
H37E C37A H37F 109.5 . . ?
C35A C38A H38D 109.5 . . ?
C35A C38A H38E 109.5 . . ?
H38D C38A H38E 109.5 . . ?
C35A C38A H38F 109.5 . . ?
H38D C38A H38F 109.5 . . ?
H38E C38A H38F 109.5 . . ?
C42A C39A C40A 113.3(14) . . ?
C42A C39A C41A 107.8(13) . . ?
C40A C39A C41A 109.3(14) . . ?
C42A C39A C17A 110.7(17) . . ?
C40A C39A C17A 106.8(17) . . ?
C41A C39A C17A 108.8(17) . . ?
C39A C40A H40D 109.5 . . ?
C39A C40A H40E 109.5 . . ?
H40D C40A H40E 109.5 . . ?
C39A C40A H40F 109.5 . . ?
H40D C40A H40F 109.5 . . ?
H40E C40A H40F 109.5 . . ?
C39A C41A H41D 109.5 . . ?
C39A C41A H41E 109.5 . . ?
H41D C41A H41E 109.5 . . ?
C39A C41A H41F 109.5 . . ?
H41D C41A H41F 109.5 . . ?
H41E C41A H41F 109.5 . . ?
C39A C42A H42D 109.5 . . ?
C39A C42A H42E 109.5 . . ?
H42D C42A H42E 109.5 . . ?
C39A C42A H42F 109.5 . . ?
H42D C42A H42F 109.5 . . ?
H42E C42A H42F 109.5 . . ?
C44A C43A C46A 109.9(15) . . ?
C44A C43A C45A 112.5(15) . . ?
C46A C43A C45A 109.4(15) . . ?
C44A C43A C23A 103.2(15) . . ?
C46A C43A C23A 111.0(17) . . ?
C45A C43A C23A 110.8(15) . . ?
C43A C44A H44D 109.5 . . ?
C43A C44A H44E 109.5 . . ?
H44D C44A H44E 109.5 . . ?
C43A C44A H44F 109.5 . . ?
H44D C44A H44F 109.5 . . ?
H44E C44A H44F 109.5 . . ?
C43A C45A H45D 109.5 . . ?
C43A C45A H45E 109.5 . . ?
H45D C45A H45E 109.5 . . ?
C43A C45A H45F 109.5 . . ?
H45D C45A H45F 109.5 . . ?
H45E C45A H45F 109.5 . . ?
C43A C46A H46D 109.5 . . ?
C43A C46A H46E 109.5 . . ?
H46D C46A H46E 109.5 . . ?
C43A C46A H46F 109.5 . . ?
H46D C46A H46F 109.5 . . ?
H46E C46A H46F 109.5 . . ?
C120 C111 C115 124.5(11) . . ?
C120 C111 C112 122.3(10) . . ?
C115 C111 C112 107.4(9) . . ?
C119 C112 C113 123.0(10) . . ?
C119 C112 C111 123.0(10) . . ?
C113 C112 C111 107.2(9) . . ?
C118 C113 C114 121.0(11) . . ?
C118 C113 C112 123.4(10) . . ?
C114 C113 C112 110.0(9) . . ?
C117 C114 C113 127.9(10) . . ?
C117 C114 C115 122.3(10) . . ?
C113 C114 C115 106.1(9) . . ?
C116 C115 C111 121.8(10) . . ?
C116 C115 C114 123.3(11) . . ?
C111 C115 C114 109.2(9) . . ?
C115 C116 C123 114.9(10) . . ?
C115 C116 C122 115.6(10) . . ?
C123 C116 C122 128.1(12) . . ?
C114 C117 C124 115.5(10) . . ?
C114 C117 C125 112.4(10) . . ?
C124 C117 C125 130.5(12) . . ?
C113 C118 C126 112.9(10) . . ?
C113 C118 C127 113.8(10) . . ?
C126 C118 C127 131.7(12) . . ?
C112 C119 C128 115.1(10) . . ?
C112 C119 C129 114.7(10) . . ?
C128 C119 C129 129.1(12) . . ?
C111 C120 C121 114.1(10) . . ?
C111 C120 C130 116.6(10) . . ?
C121 C120 C130 127.2(12) . . ?
C122 C121 C120 121.6(12) . . ?
C122 C121 H12A 119.2 . . ?
C120 C121 H12A 119.2 . . ?
C121 C122 C116 121.6(12) . . ?
C121 C122 H12B 119.2 . . ?
C116 C122 H12B 119.2 . . ?
C124 C123 C116 121.5(12) . . ?
C124 C123 H12C 119.2 . . ?
C116 C123 H12C 119.2 . . ?
C123 C124 C117 121.2(12) . . ?
C123 C124 H12D 119.4 . . ?
C117 C124 H12D 119.4 . . ?
C126 C125 C117 119.5(12) . . ?
C126 C125 H12E 120.3 . . ?
C117 C125 H12E 120.3 . . ?
C125 C126 C118 125.5(11) . . ?
C125 C126 H12F 117.2 . . ?
C118 C126 H12F 117.2 . . ?
C128 C127 C118 122.3(12) . . ?
C128 C127 H12G 118.8 . . ?
C118 C127 H12G 118.8 . . ?
C127 C128 C119 120.8(12) . . ?
C127 C128 H12H 119.6 . . ?
C119 C128 H12H 119.6 . . ?
C130 C129 C119 121.5(12) . . ?
C130 C129 H12I 119.2 . . ?
C119 C129 H12I 119.2 . . ?
C129 C130 C120 120.2(12) . . ?
C129 C130 H13D 119.9 . . ?
C120 C130 H13D 119.9 . . ?
C220 C211 C212 123.2(11) . . ?
C220 C211 C215 122.8(11) . . ?
C212 C211 C215 107.0(10) . . ?
C219 C212 C213 122.1(11) . . ?
C219 C212 C211 122.9(11) . . ?
C213 C212 C211 109.0(9) . . ?
C218 C213 C212 125.0(11) . . ?
C218 C213 C214 122.1(11) . . ?
C212 C213 C214 108.3(9) . . ?
C217 C214 C213 125.9(11) . . ?
C217 C214 C215 120.8(11) . . ?
C213 C214 C215 107.0(9) . . ?
C216 C215 C211 121.9(11) . . ?
C216 C215 C214 124.3(11) . . ?
C211 C215 C214 108.7(9) . . ?
C215 C216 C222 117.3(11) . . ?
C215 C216 C223 114.9(11) . . ?
C222 C216 C223 126.8(12) . . ?
C214 C217 C224 116.4(11) . . ?
C214 C217 C225 113.9(10) . . ?
C224 C217 C225 129.0(12) . . ?
C213 C218 C226 110.6(11) . . ?
C213 C218 C227 114.0(11) . . ?
C226 C218 C227 135.1(12) . . ?
C212 C219 C228 114.5(11) . . ?
C212 C219 C229 114.1(10) . . ?
C228 C219 C229 130.2(13) . . ?
C211 C220 C221 115.0(10) . . ?
C211 C220 C230 115.3(11) . . ?
C221 C220 C230 128.3(12) . . ?
C222 C221 C220 122.4(12) . . ?
C222 C221 H22C 118.8 . . ?
C220 C221 H22C 118.8 . . ?
C221 C222 C216 119.4(12) . . ?
C221 C222 H22D 120.3 . . ?
C216 C222 H22D 120.3 . . ?
C224 C223 C216 120.7(12) . . ?
C224 C223 H22E 119.7 . . ?
C216 C223 H22E 119.7 . . ?
C223 C224 C217 121.4(13) . . ?
C223 C224 H22F 119.3 . . ?
C217 C224 H22F 119.3 . . ?
C226 C225 C217 117.3(12) . . ?
C226 C225 H22G 121.3 . . ?
C217 C225 H22G 121.3 . . ?
C225 C226 C218 127.2(12) . . ?
C225 C226 H22H 116.4 . . ?
C218 C226 H22H 116.4 . . ?
C228 C227 C218 119.4(12) . . ?
C228 C227 H22I 120.3 . . ?
C218 C227 H22I 120.3 . . ?
C227 C228 C219 123.2(12) . . ?
C227 C228 H22J 118.4 . . ?
C219 C228 H22J 118.4 . . ?
C230 C229 C219 122.8(12) . . ?
C230 C229 H22K 118.6 . . ?
C219 C229 H22K 118.6 . . ?
C229 C230 C220 120.1(12) . . ?
C229 C230 H23A 120.0 . . ?
C220 C230 H23A 120.0 . . ?

loop_
_geom_bond_atom_site_label_1
_geom_bond_atom_site_label_2
_geom_bond_distance
_geom_bond_site_symmetry_2
_geom_bond_publ_flag
O1 C7 1.19(3) . ?
O2 C20 1.09(2) . ?
N1 C29 1.36(2) . ?
N1 C1 1.37(2) . ?
N1 C9 1.39(2) . ?
N2 C28 1.33(2) . ?
N2 C26 1.339(11) . ?
N2 C14 1.472(11) . ?
C1 C2 1.45(3) . ?
C1 C6 1.63(3) . ?
C2 C27 1.24(2) . ?
C2 C3 1.46(3) . ?
C3 C4 1.45(2) . ?
C3 H3A 0.9500 . ?
C4 C5 1.36(3) . ?
C4 C31 1.531(12) . ?
C5 C6 1.35(3) . ?
C5 H5A 0.9500 . ?
C6 C7 1.50(3) . ?
C7 C8 1.59(3) . ?
C8 C9 1.37(3) . ?
C8 C13 1.48(3) . ?
C9 C10 1.50(3) . ?
C10 C30 1.25(4) . ?
C10 C11 1.45(3) . ?
C10 C29 2.04(3) . ?
C11 C12 1.25(3) . ?
C11 H11A 0.9500 . ?
C12 C13 1.40(3) . ?
C12 C35 1.527(12) . ?
C13 H13A 0.9900 . ?
C13 H13B 0.9900 . ?
C14 C15 1.3900 . ?
C14 C19 1.3900 . ?
C15 C16 1.3900 . ?
C15 C30 1.655(18) . ?
C16 C17 1.3900 . ?
C16 H16A 0.9500 . ?
C17 C18 1.3900 . ?
C17 C39 1.513(11) . ?
C18 C19 1.3900 . ?
C18 H18A 0.9500 . ?
C19 C20 1.63(2) . ?
C20 C21 1.61(2) . ?
C21 C22 1.3900 . ?
C21 C26 1.3900 . ?
C22 C23 1.3900 . ?
C22 H22A 0.9500 . ?
C23 C24 1.3900 . ?
C23 C43 1.502(11) . ?
C24 C25 1.3900 . ?
C24 H24A 0.9500 . ?
C25 C26 1.3900 . ?
C25 C27 1.682(12) . ?
C27 C28 1.48(2) . ?
C28 C29 1.304(17) . ?
C29 C30 1.27(3) . ?
C31 C32 1.530(12) . ?
C31 C34 1.543(12) . ?
C31 C33 1.546(13) . ?
C32 H32A 0.9800 . ?
C32 H32B 0.9800 . ?
C32 H32C 0.9800 . ?
C33 H33A 0.9800 . ?
C33 H33B 0.9800 . ?
C33 H33C 0.9800 . ?
C34 H34A 0.9800 . ?
C34 H34B 0.9800 . ?
C34 H34C 0.9800 . ?
C35 C37 1.531(12) . ?
C35 C38 1.533(13) . ?
C35 C36 1.535(12) . ?
C36 H36A 0.9800 . ?
C36 H36B 0.9800 . ?
C36 H36C 0.9800 . ?
C37 H37A 0.9800 . ?
C37 H37B 0.9800 . ?
C37 H37C 0.9800 . ?
C38 H38A 0.9800 . ?
C38 H38B 0.9800 . ?
C38 H38C 0.9800 . ?
C39 C41 1.542(12) . ?
C39 C42 1.544(12) . ?
C39 C40 1.546(13) . ?
C40 H40A 0.9800 . ?
C40 H40B 0.9800 . ?
C40 H40C 0.9800 . ?
C41 H41A 0.9800 . ?
C41 H41B 0.9800 . ?
C41 H41C 0.9800 . ?
C42 H42A 0.9800 . ?
C42 H42B 0.9800 . ?
C42 H42C 0.9800 . ?
C43 C44 1.538(13) . ?
C43 C46 1.538(13) . ?
C43 C45 1.538(13) . ?
C44 H44A 0.9800 . ?
C44 H44B 0.9800 . ?
C44 H44C 0.9800 . ?
C45 H45A 0.9800 . ?
C45 H45B 0.9800 . ?
C45 H45C 0.9800 . ?
C46 H46A 0.9800 . ?
C46 H46B 0.9800 . ?
C46 H46C 0.9800 . ?
O1A C7A 1.39(2) . ?
O2A C20A 1.35(3) . ?
N1A C9A 1.29(3) . ?
N1A C1A 1.39(3) . ?
N1A C29A 1.47(2) . ?
N2A C28A 1.29(2) . ?
N2A C26A 1.35(3) . ?
N2A C14A 1.40(3) . ?
C1A C6A 1.40(3) . ?
C1A C2A 1.44(3) . ?
C2A C27A 1.35(2) . ?
C2A C3A 1.47(3) . ?
C3A C4A 1.38(2) . ?
C3A H3AA 0.9500 . ?
C4A C5A 1.36(2) . ?
C4A C31A 1.61(3) . ?
C5A C6A 1.45(3) . ?
C5A H5AA 0.9500 . ?
C6A C7A 1.34(3) . ?
C7A C8A 1.43(3) . ?
C8A C9A 1.41(2) . ?
C8A C13A 1.48(3) . ?
C9A C10A 1.49(3) . ?
C10A C30A 1.39(2) . ?
C10A C11A 1.47(3) . ?
C11A C12A 1.39(2) . ?
C11A H11B 0.9900 . ?
C11A H11C 0.9900 . ?
C12A C35A 1.37(3) . ?
C12A C13A 1.42(2) . ?
C13A H13C 0.9500 . ?
C14A C15A 1.40(3) . ?
C14A C19A 1.41(3) . ?
C15A C16A 1.23(4) . ?
C15A C30A 1.63(3) . ?
C16A C17A 1.61(3) . ?
C16A H16B 0.9500 . ?
C17A C18A 1.45(3) . ?
C17A C39A 1.58(3) . ?
C18A C19A 1.26(3) . ?
C18A H18B 0.9500 . ?
C19A C20A 1.48(3) . ?
C20A C21A 1.53(3) . ?
C21A C26A 1.20(3) . ?
C21A C22A 1.38(2) . ?
C22A C23A 1.55(3) . ?
C22A C26A 1.99(3) . ?
C22A H22B 0.9500 . ?
C23A C24A 1.41(3) . ?
C23A C43A 1.72(3) . ?
C24A C25A 1.29(3) . ?
C24A H24B 0.9500 . ?
C25A C26A 1.42(3) . ?
C25A C27A 1.61(2) . ?
C27A C28A 1.41(2) . ?
C28A C29A 1.436(17) . ?
C29A C30A 1.33(3) . ?
C31A C32A 1.531(12) . ?
C31A C34A 1.534(12) . ?
C31A C33A 1.535(13) . ?
C32A H32D 0.9800 . ?
C32A H32E 0.9800 . ?
C32A H32F 0.9800 . ?
C33A H33D 0.9800 . ?
C33A H33E 0.9800 . ?
C33A H33F 0.9800 . ?
C34A H34D 0.9800 . ?
C34A H34E 0.9800 . ?
C34A H34F 0.9800 . ?
C35A C38A 1.524(13) . ?
C35A C37A 1.526(13) . ?
C35A C36A 1.531(13) . ?
C36A H36D 0.9800 . ?
C36A H36E 0.9800 . ?
C36A H36F 0.9800 . ?
C37A H37D 0.9800 . ?
C37A H37E 0.9800 . ?
C37A H37F 0.9800 . ?
C38A H38D 0.9800 . ?
C38A H38E 0.9800 . ?
C38A H38F 0.9800 . ?
C39A C42A 1.527(13) . ?
C39A C40A 1.528(13) . ?
C39A C41A 1.540(13) . ?
C40A H40D 0.9800 . ?
C40A H40E 0.9800 . ?
C40A H40F 0.9800 . ?
C41A H41D 0.9800 . ?
C41A H41E 0.9800 . ?
C41A H41F 0.9800 . ?
C42A H42D 0.9800 . ?
C42A H42E 0.9800 . ?
C42A H42F 0.9800 . ?
C43A C44A 1.521(13) . ?
C43A C46A 1.524(13) . ?
C43A C45A 1.527(13) . ?
C44A H44D 0.9800 . ?
C44A H44E 0.9800 . ?
C44A H44F 0.9800 . ?
C45A H45D 0.9800 . ?
C45A H45E 0.9800 . ?
C45A H45F 0.9800 . ?
C46A H46D 0.9800 . ?
C46A H46E 0.9800 . ?
C46A H46F 0.9800 . ?
C111 C120 1.356(11) . ?
C111 C115 1.418(11) . ?
C111 C112 1.424(11) . ?
C112 C119 1.366(11) . ?
C112 C113 1.414(11) . ?
C113 C118 1.363(11) . ?
C113 C114 1.411(11) . ?
C114 C117 1.349(11) . ?
C114 C115 1.426(11) . ?
C115 C116 1.362(11) . ?
C116 C123 1.435(12) . ?
C116 C122 1.442(12) . ?
C117 C124 1.454(12) . ?
C117 C125 1.455(12) . ?
C118 C126 1.439(12) . ?
C118 C127 1.452(12) . ?
C119 C128 1.443(12) . ?
C119 C129 1.454(12) . ?
C120 C121 1.450(11) . ?
C120 C130 1.455(12) . ?
C121 C122 1.390(12) . ?
C121 H12A 0.9500 . ?
C122 H12B 0.9500 . ?
C123 C124 1.392(12) . ?
C123 H12C 0.9500 . ?
C124 H12D 0.9500 . ?
C125 C126 1.390(12) . ?
C125 H12E 0.9500 . ?
C126 H12F 0.9500 . ?
C127 C128 1.389(12) . ?
C127 H12G 0.9500 . ?
C128 H12H 0.9500 . ?
C129 C130 1.394(12) . ?
C129 H12I 0.9500 . ?
C130 H13D 0.9500 . ?
C211 C220 1.364(11) . ?
C211 C212 1.415(11) . ?
C211 C215 1.425(11) . ?
C212 C219 1.370(11) . ?
C212 C213 1.409(11) . ?
C213 C218 1.357(12) . ?
C213 C214 1.424(11) . ?
C214 C217 1.350(11) . ?
C214 C215 1.426(11) . ?
C215 C216 1.358(11) . ?
C216 C222 1.444(12) . ?
C216 C223 1.448(12) . ?
C217 C224 1.445(12) . ?
C217 C225 1.454(12) . ?
C218 C226 1.446(12) . ?
C218 C227 1.466(12) . ?
C219 C228 1.439(12) . ?
C219 C229 1.444(12) . ?
C220 C221 1.448(12) . ?
C220 C230 1.453(12) . ?
C221 C222 1.397(12) . ?
C221 H22C 0.9500 . ?
C222 H22D 0.9500 . ?
C223 C224 1.389(12) . ?
C223 H22E 0.9500 . ?
C224 H22F 0.9500 . ?
C225 C226 1.381(12) . ?
C225 H22G 0.9500 . ?
C226 H22H 0.9500 . ?
C227 C228 1.403(12) . ?
C227 H22I 0.9500 . ?
C228 H22J 0.9500 . ?
C229 C230 1.396(12) . ?
C229 H22K 0.9500 . ?
C230 H23A 0.9500 . ?

loop_
_geom_torsion_atom_site_label_1
_geom_torsion_atom_site_label_2
_geom_torsion_atom_site_label_3
_geom_torsion_atom_site_label_4
_geom_torsion
_geom_torsion_site_symmetry_1
_geom_torsion_site_symmetry_2
_geom_torsion_site_symmetry_3
_geom_torsion_site_symmetry_4
_geom_torsion_publ_flag
C29 N1 C1 C2 4(3) . . . . ?
C9 N1 C1 C2 161.4(18) . . . . ?
C29 N1 C1 C6 -170.1(18) . . . . ?
C9 N1 C1 C6 -13(3) . . . . ?
N1 C1 C2 C27 -5(3) . . . . ?
C6 C1 C2 C27 169.2(16) . . . . ?
N1 C1 C2 C3 177.7(17) . . . . ?
C6 C1 C2 C3 -8(2) . . . . ?
C27 C2 C3 C4 -172.7(17) . . . . ?
C1 C2 C3 C4 4(2) . . . . ?
C2 C3 C4 C5 8(3) . . . . ?
C2 C3 C4 C31 -179.0(15) . . . . ?
C3 C4 C5 C6 -11(3) . . . . ?
C31 C4 C5 C6 175.3(15) . . . . ?
C4 C5 C6 C7 -176(2) . . . . ?
C4 C5 C6 C1 6(3) . . . . ?
N1 C1 C6 C5 178(2) . . . . ?
C2 C1 C6 C5 4(3) . . . . ?
N1 C1 C6 C7 -1(3) . . . . ?
C2 C1 C6 C7 -174.7(19) . . . . ?
C5 C6 C7 O1 22(4) . . . . ?
C1 C6 C7 O1 -160(3) . . . . ?
C5 C6 C7 C8 -165(2) . . . . ?
C1 C6 C7 C8 13(3) . . . . ?
O1 C7 C8 C9 159(2) . . . . ?
C6 C7 C8 C9 -16(4) . . . . ?
O1 C7 C8 C13 -15(4) . . . . ?
C6 C7 C8 C13 171(2) . . . . ?
C13 C8 C9 N1 177.7(16) . . . . ?
C7 C8 C9 N1 2(3) . . . . ?
C13 C8 C9 C10 -16(3) . . . . ?
C7 C8 C9 C10 169(3) . . . . ?
C29 N1 C9 C8 172.9(16) . . . . ?
C1 N1 C9 C8 11(3) . . . . ?
C29 N1 C9 C10 1.6(19) . . . . ?
C1 N1 C9 C10 -160(2) . . . . ?
C8 C9 C10 C30 -169(2) . . . . ?
N1 C9 C10 C30 -2(2) . . . . ?
C8 C9 C10 C11 15(3) . . . . ?
N1 C9 C10 C11 -177.0(17) . . . . ?
C8 C9 C10 C29 -169(3) . . . . ?
N1 C9 C10 C29 -1.1(13) . . . . ?
C30 C10 C11 C12 -175(4) . . . . ?
C9 C10 C11 C12 -3(3) . . . . ?
C10 C11 C12 C13 -3(4) . . . . ?
C10 C11 C12 C35 -173(2) . . . . ?
C11 C12 C13 C8 3(3) . . . . ?
C35 C12 C13 C8 173.5(17) . . . . ?
C9 C8 C13 C12 5(3) . . . . ?
C7 C8 C13 C12 179(3) . . . . ?
C28 N2 C14 C15 3(2) . . . . ?
C26 N2 C14 C15 162.6(13) . . . . ?
C28 N2 C14 C19 -175.7(14) . . . . ?
C26 N2 C14 C19 -16(2) . . . . ?
C19 C14 C15 C16 0.0 . . . . ?
N2 C14 C15 C16 -178.3(14) . . . . ?
C19 C14 C15 C30 175.4(13) . . . . ?
N2 C14 C15 C30 -2.9(13) . . . . ?
C14 C15 C16 C17 0.0 . . . . ?
C30 C15 C16 C17 -174.8(15) . . . . ?
C15 C16 C17 C18 0.0 . . . . ?
C15 C16 C17 C39 179.7(13) . . . . ?
C16 C17 C18 C19 0.0 . . . . ?
C39 C17 C18 C19 -179.7(12) . . . . ?
C17 C18 C19 C14 0.0 . . . . ?
C17 C18 C19 C20 160.1(13) . . . . ?
C15 C14 C19 C18 0.0 . . . . ?
N2 C14 C19 C18 178.2(15) . . . . ?
C15 C14 C19 C20 -159.5(12) . . . . ?
N2 C14 C19 C20 18.7(15) . . . . ?
C18 C19 C20 O2 24(3) . . . . ?
C14 C19 C20 O2 -176(2) . . . . ?
C18 C19 C20 C21 -174.8(10) . . . . ?
C14 C19 C20 C21 -14.7(15) . . . . ?
O2 C20 C21 C22 -16(2) . . . . ?
C19 C20 C21 C22 178.0(11) . . . . ?
O2 C20 C21 C26 175.2(13) . . . . ?
C19 C20 C21 C26 8.9(15) . . . . ?
C26 C21 C22 C23 0.0 . . . . ?
C20 C21 C22 C23 -168.8(14) . . . . ?
C21 C22 C23 C24 0.0 . . . . ?
C21 C22 C23 C43 -173.1(13) . . . . ?
C22 C23 C24 C25 0.0 . . . . ?
C43 C23 C24 C25 173.3(13) . . . . ?
C23 C24 C25 C26 0.0 . . . . ?
C23 C24 C25 C27 171.2(14) . . . . ?
C28 N2 C26 C25 -5(2) . . . . ?
C14 N2 C26 C25 -167.2(12) . . . . ?
C28 N2 C26 C21 172.2(13) . . . . ?
C14 N2 C26 C21 10(2) . . . . ?
C24 C25 C26 N2 178.0(16) . . . . ?
C27 C25 C26 N2 4.6(12) . . . . ?
C24 C25 C26 C21 0.0 . . . . ?
C27 C25 C26 C21 -173.4(11) . . . . ?
C22 C21 C26 N2 -177.5(19) . . . . ?
C20 C21 C26 N2 -8.1(17) . . . . ?
C22 C21 C26 C25 0.0 . . . . ?
C20 C21 C26 C25 169.4(13) . . . . ?
C1 C2 C27 C28 5(2) . . . . ?
C3 C2 C27 C28 -178.7(17) . . . . ?
C1 C2 C27 C25 -157.0(17) . . . . ?
C3 C2 C27 C25 19(3) . . . . ?
C24 C25 C27 C2 -11(3) . . . . ?
C26 C25 C27 C2 161(2) . . . . ?
C24 C25 C27 C28 -174.5(12) . . . . ?
C26 C25 C27 C28 -2.4(10) . . . . ?
C26 N2 C28 C29 -164.2(18) . . . . ?
C14 N2 C28 C29 -4(3) . . . . ?
C26 N2 C28 C27 4(2) . . . . ?
C14 N2 C28 C27 163.9(14) . . . . ?
C2 C27 C28 C29 -4(3) . . . . ?
C25 C27 C28 C29 165(2) . . . . ?
C2 C27 C28 N2 -170.0(15) . . . . ?
C25 C27 C28 N2 -0.5(16) . . . . ?
N2 C28 C29 C30 7(4) . . . . ?
C27 C28 C29 C30 -157.8(14) . . . . ?
N2 C28 C29 N1 167.6(11) . . . . ?
C27 C28 C29 N1 2(3) . . . . ?
N2 C28 C29 C10 46(6) . . . . ?
C27 C28 C29 C10 -119(4) . . . . ?
C1 N1 C29 C30 161(2) . . . . ?
C9 N1 C29 C30 -1(2) . . . . ?
C1 N1 C29 C28 -2(3) . . . . ?
C9 N1 C29 C28 -164.6(17) . . . . ?
C1 N1 C29 C10 161(2) . . . . ?
C9 N1 C29 C10 -1.2(14) . . . . ?
C11 C10 C30 C29 172(4) . . . . ?
C9 C10 C30 C29 1(3) . . . . ?
C11 C10 C30 C15 -24(6) . . . . ?
C9 C10 C30 C15 164.4(18) . . . . ?
C29 C10 C30 C15 164(3) . . . . ?
C28 C29 C30 C10 159(2) . . . . ?
N1 C29 C30 C10 0(3) . . . . ?
C28 C29 C30 C15 -8(3) . . . . ?
N1 C29 C30 C15 -166.9(15) . . . . ?
C10 C29 C30 C15 -167(3) . . . . ?
C16 C15 C30 C10 18(3) . . . . ?
C14 C15 C30 C10 -157(3) . . . . ?
C16 C15 C30 C29 -179.7(13) . . . . ?
C14 C15 C30 C29 5.3(18) . . . . ?
C5 C4 C31 C32 123.0(17) . . . . ?
C3 C4 C31 C32 -51.6(19) . . . . ?
C5 C4 C31 C34 1(2) . . . . ?
C3 C4 C31 C34 -173.1(17) . . . . ?
C5 C4 C31 C33 -117.2(17) . . . . ?
C3 C4 C31 C33 68.3(17) . . . . ?
C11 C12 C35 C37 -127(2) . . . . ?
C13 C12 C35 C37 62(2) . . . . ?
C11 C12 C35 C38 112(2) . . . . ?
C13 C12 C35 C38 -59(2) . . . . ?
C11 C12 C35 C36 -8(3) . . . . ?
C13 C12 C35 C36 -178.9(19) . . . . ?
C16 C17 C39 C41 -172.6(12) . . . . ?
C18 C17 C39 C41 7.2(17) . . . . ?
C16 C17 C39 C42 -50.7(16) . . . . ?
C18 C17 C39 C42 129.0(12) . . . . ?
C16 C17 C39 C40 69.0(14) . . . . ?
C18 C17 C39 C40 -111.2(12) . . . . ?
C24 C23 C43 C44 75.9(14) . . . . ?
C22 C23 C43 C44 -110.9(13) . . . . ?
C24 C23 C43 C46 -165.8(15) . . . . ?
C22 C23 C43 C46 7.4(19) . . . . ?
C24 C23 C43 C45 -45.3(17) . . . . ?
C22 C23 C43 C45 127.9(14) . . . . ?
C9A N1A C1A C6A 23(3) . . . . ?
C29A N1A C1A C6A 171.9(18) . . . . ?
C9A N1A C1A C2A -156(2) . . . . ?
C29A N1A C1A C2A -6(3) . . . . ?
N1A C1A C2A C27A 7(3) . . . . ?
C6A C1A C2A C27A -171(2) . . . . ?
N1A C1A C2A C3A 180(2) . . . . ?
C6A C1A C2A C3A 2(3) . . . . ?
C27A C2A C3A C4A 176.0(17) . . . . ?
C1A C2A C3A C4A 3(2) . . . . ?
C2A C3A C4A C5A -7(3) . . . . ?
C2A C3A C4A C31A -179.7(15) . . . . ?
C3A C4A C5A C6A 5(3) . . . . ?
C31A C4A C5A C6A 178.3(17) . . . . ?
N1A C1A C6A C7A 4(3) . . . . ?
C2A C1A C6A C7A -178(2) . . . . ?
N1A C1A C6A C5A 178(2) . . . . ?
C2A C1A C6A C5A -4(3) . . . . ?
C4A C5A C6A C7A 174(2) . . . . ?
C4A C5A C6A C1A 0(3) . . . . ?
C1A C6A C7A O1A -176.2(19) . . . . ?
C5A C6A C7A O1A 10(4) . . . . ?
C1A C6A C7A C8A -25(3) . . . . ?
C5A C6A C7A C8A 161(2) . . . . ?
C6A C7A C8A C9A 23(3) . . . . ?
O1A C7A C8A C9A -179.5(15) . . . . ?
C6A C7A C8A C13A -165(2) . . . . ?
O1A C7A C8A C13A -8(3) . . . . ?
C1A N1A C9A C8A -24(3) . . . . ?
C29A N1A C9A C8A -177.5(16) . . . . ?
C1A N1A C9A C10A 167(2) . . . . ?
C29A N1A C9A C10A 14(2) . . . . ?
C7A C8A C9A N1A 0(2) . . . . ?
C13A C8A C9A N1A -174.4(17) . . . . ?
C7A C8A C9A C10A 165.6(19) . . . . ?
C13A C8A C9A C10A -8(3) . . . . ?
N1A C9A C10A C30A -14(2) . . . . ?
C8A C9A C10A C30A 179.0(19) . . . . ?
N1A C9A C10A C11A 174.8(17) . . . . ?
C8A C9A C10A C11A 8(3) . . . . ?
C30A C10A C11A C12A -175(3) . . . . ?
C9A C10A C11A C12A -12(3) . . . . ?
C10A C11A C12A C35A -178(2) . . . . ?
C10A C11A C12A C13A 16(3) . . . . ?
C35A C12A C13A C8A 178.7(19) . . . . ?
C11A C12A C13A C8A -16(3) . . . . ?
C9A C8A C13A C12A 12(2) . . . . ?
C7A C8A C13A C12A -160(2) . . . . ?
C28A N2A C14A C15A 2(3) . . . . ?
C26A N2A C14A C15A -166(2) . . . . ?
C28A N2A C14A C19A 177(2) . . . . ?
C26A N2A C14A C19A 9(3) . . . . ?
N2A C14A C15A C16A 174(2) . . . . ?
C19A C14A C15A C16A -2(4) . . . . ?
N2A C14A C15A C30A 2(4) . . . . ?
C19A C14A C15A C30A -173.6(19) . . . . ?
C14A C15A C16A C17A 1(4) . . . . ?
C30A C15A C16A C17A 172(2) . . . . ?
C15A C16A C17A C18A -2(4) . . . . ?
C15A C16A C17A C39A 178(3) . . . . ?
C39A C17A C18A C19A -176(2) . . . . ?
C16A C17A C18A C19A 4(3) . . . . ?
C17A C18A C19A C14A -6(4) . . . . ?
C17A C18A C19A C20A -171(2) . . . . ?
N2A C14A C19A C18A -172(2) . . . . ?
C15A C14A C19A C18A 4(4) . . . . ?
N2A C14A C19A C20A -8(3) . . . . ?
C15A C14A C19A C20A 168(2) . . . . ?
C18A C19A C20A O2A 0(5) . . . . ?
C14A C19A C20A O2A -168(3) . . . . ?
C18A C19A C20A C21A 170(2) . . . . ?
C14A C19A C20A C21A 3(3) . . . . ?
O2A C20A C21A C26A 175(3) . . . . ?
C19A C20A C21A C26A 2(4) . . . . ?
O2A C20A C21A C22A -6(4) . . . . ?
C19A C20A C21A C22A -180(2) . . . . ?
C26A C21A C22A C23A -21(3) . . . . ?
C20A C21A C22A C23A 160(2) . . . . ?
C20A C21A C22A C26A -179(3) . . . . ?
C21A C22A C23A C24A 19(3) . . . . ?
C26A C22A C23A C24A 6.7(18) . . . . ?
C21A C22A C23A C43A 177.9(19) . . . . ?
C26A C22A C23A C43A 165.7(16) . . . . ?
C22A C23A C24A C25A -15(3) . . . . ?
C43A C23A C24A C25A -175.2(17) . . . . ?
C23A C24A C25A C26A 16(3) . . . . ?
C23A C24A C25A C27A -179.6(17) . . . . ?
C22A C21A C26A N2A 179.3(18) . . . . ?
C20A C21A C26A N2A -2(4) . . . . ?
C22A C21A C26A C25A 27(4) . . . . ?
C20A C21A C26A C25A -155(3) . . . . ?
C20A C21A C26A C22A 178(4) . . . . ?
C28A N2A C26A C21A -173(2) . . . . ?
C14A N2A C26A C21A -3(3) . . . . ?
C28A N2A C26A C25A -11(2) . . . . ?
C14A N2A C26A C25A 159(2) . . . . ?
C28A N2A C26A C22A -172(3) . . . . ?
C14A N2A C26A C22A -2(5) . . . . ?
C24A C25A C26A C21A -27(4) . . . . ?
C27A C25A C26A C21A 164(3) . . . . ?
C24A C25A C26A N2A 179.3(19) . . . . ?
C27A C25A C26A N2A 11(2) . . . . ?
C24A C25A C26A C22A -9(2) . . . . ?
C27A C25A C26A C22A -177.5(13) . . . . ?
C1A C2A C27A C28A -8(2) . . . . ?
C3A C2A C27A C28A 179.4(16) . . . . ?
C1A C2A C27A C25A 150.6(19) . . . . ?
C3A C2A C27A C25A -22(3) . . . . ?
C24A C25A C27A C2A 26(4) . . . . ?
C26A C25A C27A C2A -169(2) . . . . ?
C24A C25A C27A C28A -173(2) . . . . ?
C26A C25A C27A C28A -7.0(17) . . . . ?
C26A N2A C28A C27A 7(2) . . . . ?
C14A N2A C28A C27A -163.6(17) . . . . ?
C26A N2A C28A C29A 166(2) . . . . ?
C14A N2A C28A C29A -5(3) . . . . ?
C2A C27A C28A N2A 167.7(16) . . . . ?
C25A C27A C28A N2A 0.5(19) . . . . ?
C2A C27A C28A C29A 10(3) . . . . ?
C25A C27A C28A C29A -157(2) . . . . ?
N2A C28A C29A C30A 4(4) . . . . ?
C27A C28A C29A C30A 161.5(15) . . . . ?
N2A C28A C29A N1A -167.0(11) . . . . ?
C27A C28A C29A N1A -9(3) . . . . ?
C9A N1A C29A C30A -9(2) . . . . ?
C1A N1A C29A C30A -165(2) . . . . ?
C9A N1A C29A C28A 164(2) . . . . ?
C1A N1A C29A C28A 7(3) . . . . ?
C28A C29A C30A C10A -171(3) . . . . ?
N1A C29A C30A C10A 0(2) . . . . ?
C28A C29A C30A C15A 0(4) . . . . ?
N1A C29A C30A C15A 171.0(17) . . . . ?
C11A C10A C30A C29A 172(3) . . . . ?
C9A C10A C30A C29A 8(2) . . . . ?
C11A C10A C30A C15A 5(5) . . . . ?
C9A C10A C30A C15A -159(3) . . . . ?
C16A C15A C30A C29A -174(3) . . . . ?
C14A C15A C30A C29A -3(3) . . . . ?
C16A C15A C30A C10A -8(5) . . . . ?
C14A C15A C30A C10A 164(3) . . . . ?
C5A C4A C31A C32A -127.5(16) . . . . ?
C3A C4A C31A C32A 46(2) . . . . ?
C5A C4A C31A C34A -1(2) . . . . ?
C3A C4A C31A C34A 172.1(16) . . . . ?
C5A C4A C31A C33A 115.6(16) . . . . ?
C3A C4A C31A C33A -71.0(18) . . . . ?
C11A C12A C35A C38A -77(2) . . . . ?
C13A C12A C35A C38A 88(2) . . . . ?
C11A C12A C35A C37A 162.2(19) . . . . ?
C13A C12A C35A C37A -33(3) . . . . ?
C11A C12A C35A C36A 42(2) . . . . ?
C13A C12A C35A C36A -154(2) . . . . ?
C18A C17A C39A C42A -119(3) . . . . ?
C16A C17A C39A C42A 61(2) . . . . ?
C18A C17A C39A C40A 117(3) . . . . ?
C16A C17A C39A C40A -63(2) . . . . ?
C18A C17A C39A C41A -1(3) . . . . ?
C16A C17A C39A C41A 179.0(19) . . . . ?
C24A C23A C43A C44A -73.8(18) . . . . ?
C22A C23A C43A C44A 128.4(19) . . . . ?
C24A C23A C43A C46A 168.5(18) . . . . ?
C22A C23A C43A C46A 11(3) . . . . ?
C24A C23A C43A C45A 46.9(19) . . . . ?
C22A C23A C43A C45A -111(2) . . . . ?
C120 C111 C112 C119 2(2) . . . . ?
C115 C111 C112 C119 -152.3(17) . . . . ?
C120 C111 C112 C113 153.5(17) . . . . ?
C115 C111 C112 C113 -0.8(16) . . . . ?
C119 C112 C113 C118 -3(2) . . . . ?
C111 C112 C113 C118 -154.3(17) . . . . ?
C119 C112 C113 C114 151.0(17) . . . . ?
C111 C112 C113 C114 -0.5(17) . . . . ?
C118 C113 C114 C117 -2(3) . . . . ?
C112 C113 C114 C117 -156.7(18) . . . . ?
C118 C113 C114 C115 156.1(17) . . . . ?
C112 C113 C114 C115 1.6(18) . . . . ?
C120 C111 C115 C116 2(3) . . . . ?
C112 C111 C115 C116 155.8(17) . . . . ?
C120 C111 C115 C114 -151.8(18) . . . . ?
C112 C111 C115 C114 1.8(17) . . . . ?
C117 C114 C115 C116 4(3) . . . . ?
C113 C114 C115 C116 -155.6(17) . . . . ?
C117 C114 C115 C111 157.8(17) . . . . ?
C113 C114 C115 C111 -2.1(18) . . . . ?
C111 C115 C116 C123 -161.4(16) . . . . ?
C114 C115 C116 C123 -11(2) . . . . ?
C111 C115 C116 C122 6(2) . . . . ?
C114 C115 C116 C122 156.6(16) . . . . ?
C113 C114 C117 C124 161.4(17) . . . . ?
C115 C114 C117 C124 6(3) . . . . ?
C113 C114 C117 C125 -6(3) . . . . ?
C115 C114 C117 C125 -160.9(16) . . . . ?
C114 C113 C118 C126 8(2) . . . . ?
C112 C113 C118 C126 159.0(15) . . . . ?
C114 C113 C118 C127 -159.5(16) . . . . ?
C112 C113 C118 C127 -8(2) . . . . ?
C113 C112 C119 C128 10(2) . . . . ?
C111 C112 C119 C128 156.9(16) . . . . ?
C113 C112 C119 C129 -159.5(16) . . . . ?
C111 C112 C119 C129 -12(2) . . . . ?
C115 C111 C120 C121 -9(2) . . . . ?
C112 C111 C120 C121 -158.4(15) . . . . ?
C115 C111 C120 C130 156.0(16) . . . . ?
C112 C111 C120 C130 6(2) . . . . ?
C111 C120 C121 C122 7(2) . . . . ?
C130 C120 C121 C122 -156.1(14) . . . . ?
C120 C121 C122 C116 1.6(13) . . . . ?
C115 C116 C122 C121 -8.0(19) . . . . ?
C123 C116 C122 C121 157.7(12) . . . . ?
C115 C116 C123 C124 8(2) . . . . ?
C122 C116 C123 C124 -158.3(15) . . . . ?
C116 C123 C124 C117 3(3) . . . . ?
C114 C117 C124 C123 -9(2) . . . . ?
C125 C117 C124 C123 154.9(19) . . . . ?
C114 C117 C125 C126 7(2) . . . . ?
C124 C117 C125 C126 -157.6(18) . . . . ?
C117 C125 C126 C118 -1(3) . . . . ?
C113 C118 C126 C125 -6(3) . . . . ?
C127 C118 C126 C125 158.2(19) . . . . ?
C113 C118 C127 C128 13(3) . . . . ?
C126 C118 C127 C128 -152(2) . . . . ?
C118 C127 C128 C119 -6(3) . . . . ?
C112 C119 C128 C127 -5(3) . . . . ?
C129 C119 C128 C127 162(2) . . . . ?
C112 C119 C129 C130 15(3) . . . . ?
C128 C119 C129 C130 -152(2) . . . . ?
C119 C129 C130 C120 -8(3) . . . . ?
C111 C120 C130 C129 -3(3) . . . . ?
C121 C120 C130 C129 159.2(18) . . . . ?
C220 C211 C212 C219 -2(3) . . . . ?
C215 C211 C212 C219 -152.8(18) . . . . ?
C220 C211 C212 C213 151.6(18) . . . . ?
C215 C211 C212 C213 0.3(18) . . . . ?
C219 C212 C213 C218 -2(3) . . . . ?
C211 C212 C213 C218 -155.2(19) . . . . ?
C219 C212 C213 C214 154.2(18) . . . . ?
C211 C212 C213 C214 0.8(17) . . . . ?
C218 C213 C214 C217 3(3) . . . . ?
C212 C213 C214 C217 -153.4(19) . . . . ?
C218 C213 C214 C215 155.2(19) . . . . ?
C212 C213 C214 C215 -1.6(18) . . . . ?
C220 C211 C215 C216 3(3) . . . . ?
C212 C211 C215 C216 154.3(18) . . . . ?
C220 C211 C215 C214 -152.8(18) . . . . ?
C212 C211 C215 C214 -1.3(19) . . . . ?
C217 C214 C215 C216 0(3) . . . . ?
C213 C214 C215 C216 -153.1(19) . . . . ?
C217 C214 C215 C211 155.4(18) . . . . ?
C213 C214 C215 C211 2(2) . . . . ?
C211 C215 C216 C222 7(3) . . . . ?
C214 C215 C216 C222 159.1(17) . . . . ?
C211 C215 C216 C223 -161.5(17) . . . . ?
C214 C215 C216 C223 -10(3) . . . . ?
C213 C214 C217 C224 158.7(17) . . . . ?
C215 C214 C217 C224 10(3) . . . . ?
C213 C214 C217 C225 -13(3) . . . . ?
C215 C214 C217 C225 -160.8(17) . . . . ?
C212 C213 C218 C226 164.5(17) . . . . ?
C214 C213 C218 C226 12(3) . . . . ?
C212 C213 C218 C227 -10(3) . . . . ?
C214 C213 C218 C227 -163.3(17) . . . . ?
C213 C212 C219 C228 10(3) . . . . ?
C211 C212 C219 C228 159.4(17) . . . . ?
C213 C212 C219 C229 -159.2(17) . . . . ?
C211 C212 C219 C229 -9(3) . . . . ?
C212 C211 C220 C221 -157.7(16) . . . . ?
C215 C211 C220 C221 -11(3) . . . . ?
C212 C211 C220 C230 10(3) . . . . ?
C215 C211 C220 C230 156.5(18) . . . . ?
C211 C220 C221 C222 9(2) . . . . ?
C230 C220 C221 C222 -156.2(16) . . . . ?
C220 C221 C222 C216 0.4(14) . . . . ?
C215 C216 C222 C221 -9(2) . . . . ?
C223 C216 C222 C221 158.6(13) . . . . ?
C215 C216 C223 C224 8(3) . . . . ?
C222 C216 C223 C224 -159.7(16) . . . . ?
C216 C223 C224 C217 3(3) . . . . ?
C214 C217 C224 C223 -12(3) . . . . ?
C225 C217 C224 C223 158(2) . . . . ?
C214 C217 C225 C226 5(3) . . . . ?
C224 C217 C225 C226 -164(2) . . . . ?
C217 C225 C226 C218 11(3) . . . . ?
C213 C218 C226 C225 -19(3) . . . . ?
C227 C218 C226 C225 154(2) . . . . ?
C213 C218 C227 C228 14(3) . . . . ?
C226 C218 C227 C228 -159(2) . . . . ?
C218 C227 C228 C219 -7(3) . . . . ?
C212 C219 C228 C227 -5(3) . . . . ?
C229 C219 C228 C227 161(2) . . . . ?
C212 C219 C229 C230 12(3) . . . . ?
C228 C219 C229 C230 -154(2) . . . . ?
C219 C229 C230 C220 -5(3) . . . . ?
C211 C220 C230 C229 -6(3) . . . . ?
C221 C220 C230 C229 159(2) . . . . ?
